data_7133148
loop_
_publ_author_name
'Karnbrock, Simon B. H.'
'Golz, Christopher'
'Alcarazo, Manuel'

_publ_section_title
;
 P(V)-bis(amidophenolate) ligand cooperation: stoichiometric
 C&#xe001;O-bond cleavage in aldehydes and ketones.
;
_journal_issue 53
_journal_name_full 'Chemical communications (Cambridge, England)'
_journal_page_first 6745
_journal_page_last 6748
_journal_paper_doi 10.1039/d4cc02202e
_journal_volume 60
_journal_year 2024
_chemical_formula_moiety 'C40 H54 N2 O3 P, C32 H12 B F24, 0.88(C7 H8)'
_chemical_formula_sum 'C79 H74 B F24 N2 O3 P'
_chemical_formula_weight 1597.18
_space_group_crystal_system triclinic
_space_group_IT_number 2
_space_group_name_Hall '-P 1'
_space_group_name_H-M_alt 'P -1'
_atom_sites_solution_hydrogens geom
_atom_sites_solution_primary dual
_audit_creation_date 2023-01-17
_audit_creation_method
;FinalCif V113 by Daniel Kratzert, Freiburg 2023,
https://dkratzert.de/finalcif.html
;
_audit_update_record
;
2024-05-06 deposited with the CCDC.	2024-06-03 downloaded from the CCDC.
;
_cell_angle_alpha 115.292(3)
_cell_angle_beta 106.112(3)
_cell_angle_gamma 94.371(4)
_cell_formula_units_Z 2
_cell_length_a 13.9743(17)
_cell_length_b 16.814(2)
_cell_length_c 19.335(3)
_cell_measurement_reflns_used 9304
_cell_measurement_temperature 100.00
_cell_measurement_theta_max 29.040
_cell_measurement_theta_min 2.271
_cell_volume 3845.7(9)
_computing_cell_refinement 'SAINT V8.40B (?, 2016)'
_computing_data_collection 'Bruker BIS V6.2.15/2021-03-15 && APEX4 2022.1-1'
_computing_data_reduction 'SAINT V8.40B (?, 2016)'
_computing_molecular_graphics 'Olex2 1.5 (Dolomanov et al., 2009)'
_computing_publication_material 'Olex2 1.5 (Dolomanov et al., 2009)'
_computing_structure_refinement 'XL  (Sheldrick, 2008)'
_computing_structure_solution 'XT  (Sheldrick, 2015)'
_diffrn_ambient_temperature 100.00
_diffrn_measured_fraction_theta_full 1.000
_diffrn_measured_fraction_theta_max 0.998
_diffrn_measurement_device_type 'Bruker APEX-II CCD'
_diffrn_measurement_method '\f and \w scans'
_diffrn_radiation_type MoK\a
_diffrn_radiation_wavelength 0.71073
_diffrn_reflns_av_R_equivalents 0.0412
_diffrn_reflns_av_unetI/netI 0.0208
_diffrn_reflns_Laue_measured_fraction_full 1.000
_diffrn_reflns_Laue_measured_fraction_max 0.998
_diffrn_reflns_limit_h_max 18
_diffrn_reflns_limit_h_min -19
_diffrn_reflns_limit_k_max 23
_diffrn_reflns_limit_k_min -23
_diffrn_reflns_limit_l_max 26
_diffrn_reflns_limit_l_min -26
_diffrn_reflns_number 197941
_diffrn_reflns_point_group_measured_fraction_full 1.000
_diffrn_reflns_point_group_measured_fraction_max 0.998
_diffrn_reflns_theta_full 25.242
_diffrn_reflns_theta_max 29.203
_diffrn_reflns_theta_min 1.971
_diffrn_source_current 1.4
_diffrn_source_power 0.07
_diffrn_source_voltage 50.0
_diffrn_standards_number 0
_exptl_absorpt_coefficient_mu 0.143
_exptl_absorpt_correction_T_max 0.8016
_exptl_absorpt_correction_T_min 0.7780
_exptl_absorpt_correction_type multi-scan
_exptl_absorpt_process_details
;
SADABS-2016/2 (Bruker,2016/2) was used for absorption correction.
wR2(int) was 0.1497 before and 0.0493 after correction.
The Ratio of minimum to maximum transmission is 0.9706.
The \l/2 correction factor is Not present.
;
_exptl_crystal_colour colourless
_exptl_crystal_colour_primary colourless
_exptl_crystal_density_diffrn 1.379
_exptl_crystal_description needle
_exptl_crystal_F_000 1644
_exptl_crystal_size_max 0.527
_exptl_crystal_size_mid 0.166
_exptl_crystal_size_min 0.1
_refine_diff_density_max 1.596
_refine_diff_density_min -0.590
_refine_diff_density_rms 0.057
_refine_ls_extinction_method none
_refine_ls_goodness_of_fit_ref 1.018
_refine_ls_hydrogen_treatment constr
_refine_ls_matrix_type full
_refine_ls_number_parameters 1295
_refine_ls_number_reflns 20799
_refine_ls_number_restraints 662
_refine_ls_restrained_S_all 1.048
_refine_ls_R_factor_all 0.0691
_refine_ls_R_factor_gt 0.0543
_refine_ls_shift/su_max 0.001
_refine_ls_shift/su_mean 0.000
_refine_ls_structure_factor_coef Fsqd
_refine_ls_weighting_details 'w=1/[\s^2^(Fo^2^)+(0.0661P)^2^+2.9479P] where P=(Fo^2^+2Fc^2^)/3'
_refine_ls_weighting_scheme calc
_refine_ls_wR_factor_gt 0.1369
_refine_ls_wR_factor_ref 0.1494
_reflns_Friedel_coverage 0.000
_reflns_number_gt 16814
_reflns_number_total 20799
_reflns_threshold_expression 'I > 2\s(I)'
_cod_data_source_file d4cc02202e2.cif
_cod_data_source_block mo_1871_sk_0m
_cod_depositor_comments 'Adding full bibliography for 7133142--7133149.cif.'
_cod_original_cell_volume 3845.6(9)
_cod_database_code 7133148
_shelx_shelxl_version_number 2018/3
_olex2_refinement_description
;
1. Fixed Uiso
 At 1.2 times of:
  All C(H) groups, All C(H,H) groups
 At 1.5 times of:
  All C(H,H,H) groups
2. Restrained distances
 C80A-C81A
 1.51 with sigma of 0.02
 C80B-C81B
 1.51 with sigma of 0.02
 C81A-C82A = C81A-C86A = C83A-C84A
 1.39 with sigma of 0.02
 C82A-C83A = C84A-C85A = C85A-C86A
 1.38 with sigma of 0.02
 C81B-C82B = C81B-C86B = C83B-C84B
 1.39 with sigma of 0.02
 C82B-C83B = C84B-C85B = C85B-C86B
 1.38 with sigma of 0.02
 C81B-C85B
 2.41 with sigma of 0.04
 C80B-C82B = C80B-C86B
 2.52 with sigma of 0.04
 C81A-C83A
 2.42 with sigma of 0.04
 C80A-C82A = C80A-C86A
 2.52 with sigma of 0.04
 C82A-C84A
 2.39 with sigma of 0.04
 C83B-C85B = C84B-C86B
 2.4 with sigma of 0.04
 C81A-C85A
 2.41 with sigma of 0.04
 C83A-C85A = C84A-C86A
 2.4 with sigma of 0.04
 C82B-C84B
 2.39 with sigma of 0.04
 C81B-C83B
 2.42 with sigma of 0.04
 C87-C92 \\sim C92-C91 \\sim C91-C90 \\sim C90-C89 \\sim C89-C88 \\sim C88-C87
 with sigma of 0.02
 C86-C88 \\sim C86-C92
 with sigma of 0.04
 C87-C89 \\sim C87-C91 \\sim C88-C90 \\sim C92-C88 \\sim C91-C89 \\sim C92-C90
 with sigma of 0.04
 C80B-C86B \\sim C80B-C82B
 with sigma of 0.04
 C80A-C86A \\sim C80A-C82A
 with sigma of 0.04
 C81B-C85B \\sim C81B-C83B \\sim C86B-C84B \\sim C82B-C86B \\sim C83B-C85B
\\sim C82B-C84B
 with sigma of 0.04
 C81A-C82A \\sim C82A-C83A \\sim C83A-C84A \\sim C84A-C85A \\sim C85A-C86A
\\sim C86A-C81A
 with sigma of 0.02
 C81A-C85A \\sim C81A-C83A \\sim C86A-C84A \\sim C82A-C86A \\sim C83A-C85A
\\sim C82A-C84A
 with sigma of 0.04
 C81B-C82B \\sim C82B-C83B \\sim C83B-C84B \\sim C84B-C85B \\sim C85B-C86B
\\sim C86B-C81B
 with sigma of 0.02
 F14A-C64 \\sim F13B-C64
 with sigma of 0.02
 F15A-C64 \\sim F14B-C64
 with sigma of 0.02
 C64-F13A \\sim C64-F15B
 with sigma of 0.02
 C69-C71A \\sim C69-C71B
 with sigma of 0.02
 F24A-F23A \\sim F23B-F22B
 with sigma of 0.04
 F23A-F22A \\sim F22B-F24B
 with sigma of 0.04
 F22A-C71A \\sim F24B-C71B
 with sigma of 0.02
 F23A-C69 \\sim F22B-C69
 with sigma of 0.04
 F23A-C71A \\sim F22B-C71B
 with sigma of 0.02
 F22A-C69 \\sim F24B-C69
 with sigma of 0.04
 F24A-F22A \\sim F23B-F24B
 with sigma of 0.04
 F24A-C71A \\sim F23B-C71B
 with sigma of 0.02
 F24A-C69 \\sim F23B-C69
 with sigma of 0.04
 F18A-C63 \\sim F18B-C63
 with sigma of 0.02
 F17A-C63 \\sim F17B-C63
 with sigma of 0.02
 F16A-C63 \\sim F16B-C63
 with sigma of 0.02
 F21A-C72 \\sim F21B-C72
 with sigma of 0.02
 F20A-C72 \\sim F20B-C72
 with sigma of 0.02
 F19A-C72 \\sim F19B-C72
 with sigma of 0.02
 F12A-C55 \\sim F12B-C55
 with sigma of 0.02
 F10A-C55 \\sim F10B-C55
 with sigma of 0.02
 F11A-C55 \\sim F11B-C55
 with sigma of 0.02
 F2-C48 \\sim F2A-C48
 with sigma of 0.02
 F3-C48 \\sim F3A-C48
 with sigma of 0.02
 F1-C48 \\sim F1A-C48
 with sigma of 0.02
3. Restrained planarity
 C86, C87, C88, C89, C90, C91, C92
 with sigma of 0.1
 C80A, C81A, C82A, C83A, C84A, C85A, C86A
 with sigma of 0.1
 C80B, C81B, C82B, C83B, C84B, C85B, C86B
 with sigma of 0.1
4. Rigid bond restraints
 C80B, C81B, C82B, C83B, C84B, C85B, C86B
 with sigma for 1-2 distances of 0.001 and sigma for 1-3 distances of 0.002
5. Uiso/Uaniso restraints and constraints
C86 \\sim C87 \\sim C88 \\sim C89 \\sim C90 \\sim C91 \\sim C92: within 2A with
sigma of 0.04 and sigma for terminal atoms of 0.08 within 2A
C86 \\sim C90: within 2A with sigma of 0.001 and sigma for terminal atoms of
0.002 within 2A
C80B \\sim C81B \\sim C82B \\sim C83B \\sim C84B \\sim C85B \\sim C86B: within
2A with sigma of 0.04 and sigma for terminal atoms of 0.08 within 2A
C80A \\sim C81A \\sim C82A \\sim C83A \\sim C84A \\sim C85A \\sim C86A: within
2A with sigma of 0.04 and sigma for terminal atoms of 0.08 within 2A
C80B \\sim C81B: within 2A with sigma of 0.001 and sigma for terminal atoms of
0.002 within 2A
Uanis(C91) \\sim Ueq, Uanis(C90) \\sim Ueq, Uanis(C89) \\sim Ueq, Uanis(C88)
\\sim Ueq, Uanis(C87) \\sim Ueq, Uanis(C92) \\sim Ueq: with sigma of 0.009 and
sigma for terminal atoms of 0.018
Uanis(C86) \\sim Ueq: with sigma of 0.002 and sigma for terminal atoms of 0.004
Uanis(C86B) \\sim Ueq, Uanis(C85B) \\sim Ueq, Uanis(C84B) \\sim Ueq,
Uanis(C83B) \\sim Ueq, Uanis(C82B) \\sim Ueq, Uanis(C81B) \\sim Ueq,
Uanis(C80B) \\sim Ueq: with sigma of 0.01 and sigma for terminal atoms of 0.02
Uanis(C81A) \\sim Ueq, Uanis(C86A) \\sim Ueq, Uanis(C85A) \\sim Ueq,
Uanis(C84A) \\sim Ueq, Uanis(C83A) \\sim Ueq, Uanis(C82A) \\sim Ueq: with sigma
of 0.01 and sigma for terminal atoms of 0.02
6. Rigid body (RIGU) restrains
 C86, C87, C88, C89, C90, C91, C92
 with sigma for 1-2 distances of 0.0001 and sigma for 1-3 distances of 0.0002
 C80A, C81A, C82A, C83A, C84A, C85A, C86A
 with sigma for 1-2 distances of 0.004 and sigma for 1-3 distances of 0.004
 C80B, C81B, C82B, C83B, C84B, C85B, C86B
 with sigma for 1-2 distances of 0.0001 and sigma for 1-3 distances of 0.0002
 F19A, F20A, F21A, C72
 with sigma for 1-2 distances of 0.001 and sigma for 1-3 distances of 0.002
 F19B, F20B, F21B, C72
 with sigma for 1-2 distances of 0.001 and sigma for 1-3 distances of 0.002
 F18A, C63, F17A, F16A
 with sigma for 1-2 distances of 0.001 and sigma for 1-3 distances of 0.002
 C63, F17B, F16B, F18B
 with sigma for 1-2 distances of 0.001 and sigma for 1-3 distances of 0.002
 F12A, C55, F10A, F11A
 with sigma for 1-2 distances of 0.001 and sigma for 1-3 distances of 0.002
 F12B, C55, F11B, F10B
 with sigma for 1-2 distances of 0.001 and sigma for 1-3 distances of 0.002
7. Others
 Sof(F13B)=Sof(F14B)=Sof(F15B)=1-FVAR(1)
 Sof(F13A)=Sof(F14A)=Sof(F15A)=FVAR(1)
 Sof(F22B)=Sof(F23B)=Sof(F24B)=Sof(C71B)=1-FVAR(2)
 Sof(F22A)=Sof(F23A)=Sof(F24A)=Sof(C71A)=FVAR(2)
 Sof(F16B)=Sof(F17B)=Sof(F18B)=1-FVAR(3)
 Sof(F16A)=Sof(F17A)=Sof(F18A)=FVAR(3)
 Sof(F19B)=Sof(F20B)=Sof(F21B)=1-FVAR(4)
 Sof(F19A)=Sof(F20A)=Sof(F21A)=FVAR(4)
 Sof(F10B)=Sof(F11B)=Sof(F12B)=1-FVAR(5)
 Sof(F10A)=Sof(F11A)=Sof(F12A)=FVAR(5)
 Sof(F1A)=Sof(F2A)=Sof(F3A)=1-FVAR(6)
 Sof(F1)=Sof(F2)=Sof(F3)=FVAR(6)
 Sof(C80B)=Sof(H80D)=Sof(H80E)=Sof(H80F)=Sof(C81B)=Sof(C82B)=Sof(H82B)=
 Sof(C83B)=Sof(H83B)=Sof(C84B)=Sof(H84B)=Sof(C85B)=Sof(H85B)=Sof(C86B)=
 Sof(H86B)=0.5*(1-FVAR(8))
 Sof(C80A)=Sof(H80A)=Sof(H80B)=Sof(H80C)=Sof(C81A)=Sof(C82A)=Sof(H82A)=
 Sof(C83A)=Sof(H83A)=Sof(C84A)=Sof(H84A)=Sof(C85A)=Sof(H85A)=Sof(C86A)=
 Sof(H86A)=0.5*FVAR(8)
 Fixed Sof: C86(0.38) H86C(0.38) H86D(0.38) H86E(0.38) C87(0.38) C88(0.38)
 H88(0.38) C89(0.38) H89(0.38) C90(0.38) H90(0.38) C91(0.38) H91(0.38)
 C92(0.38) H92(0.38)
8.a Free rotating group:
 C86(C87,C88,C89,C90,C91,C92)
8.b Secondary CH2 refined with riding coordinates:
 C16(H16A,H16B), C17(H17A,H17B), C18(H18A,H18B), C19(H19A,H19B), C20(H20A,H20B)
8.c Aromatic/amide H refined with riding coordinates:
 C3(H3), C5(H5), C22(H22), C23(H23), C24(H24), C25(H25), C28(H28), C30(H30),
 C42(H42), C44(H44), C46(H46), C50(H50), C52(H52), C54(H54), C58(H58), C60(H60),
  C62(H62), C66(H66), C68(H68), C70(H70), C82A(H82A), C83A(H83A), C84A(H84A),
 C85A(H85A), C86A(H86A), C82B(H82B), C83B(H83B), C84B(H84B), C85B(H85B),
 C86B(H86B), C88(H88), C89(H89), C90(H90), C91(H91), C92(H92)
8.d Idealised Me refined as rotating group:
 C8(H8A,H8B,H8C), C9(H9A,H9B,H9C), C10(H10A,H10B,H10C), C12(H12A,H12B,H12C),
 C13(H13A,H13B,H13C), C14(H14A,H14B,H14C), C34(H34A,H34B,H34C), C35(H35A,H35B,
 H35C), C36(H36A,H36B,H36C), C38(H38A,H38B,H38C), C39(H39A,H39B,H39C), C40(H40A,
 H40B,H40C), C80A(H80A,H80B,H80C), C80B(H80D,H80E,H80F), C86(H86C,H86D,H86E)
;
_olex2_submission_special_instructions 'No special instructions were received'
_shelx_space_group_comment
;
The symmetry employed for this shelxl refinement is uniquely defined
by the following loop, which should always be used as a source of
symmetry information in preference to the above space-group names.
They are only intended as comments.
;
_shelx_estimated_absorpt_t_min 0.929
_shelx_estimated_absorpt_t_max 0.986

loop_
_space_group_symop_operation_xyz
'x, y, z'
'-x, -y, -z'

loop_
_atom_site_label
_atom_site_type_symbol
_atom_site_fract_x
_atom_site_fract_y
_atom_site_fract_z
_atom_site_U_iso_or_equiv
_atom_site_adp_type
_atom_site_occupancy
_atom_site_site_symmetry_order
_atom_site_calc_flag
_atom_site_refinement_flags_posn
_atom_site_refinement_flags_adp
_atom_site_refinement_flags_occupancy
_atom_site_disorder_assembly
_atom_site_disorder_group
P1 P -0.50545(3) -0.60796(3) -0.40117(2) 0.02002(8) Uani 1 1 d . . . . .
O1 O -0.39083(8) -0.61095(7) -0.35929(6) 0.0219(2) Uani 1 1 d . . . . .
O2 O -0.56152(8) -0.71129(7) -0.45282(6) 0.0232(2) Uani 1 1 d . . . . .
O3 O -0.51271(9) -0.55801(7) -0.44729(6) 0.0249(2) Uani 1 1 d . . . . .
N1 N -0.40406(9) -0.43012(8) -0.27511(7) 0.0187(2) Uani 1 1 d . . . . .
N2 N -0.55970(10) -0.58129(9) -0.32999(7) 0.0220(2) Uani 1 1 d . . . . .
C1 C -0.33262(11) -0.56046(10) -0.27656(8) 0.0195(3) Uani 1 1 d . . . . .
C2 C -0.33796(11) -0.47158(10) -0.23425(8) 0.0190(3) Uani 1 1 d . . . . .
C3 C -0.28176(11) -0.41753(10) -0.15226(9) 0.0207(3) Uani 1 1 d . . . . .
H3 H -0.288841 -0.357307 -0.124732 0.025 Uiso 1 1 calc R U . . .
C4 C -0.21489(11) -0.45268(11) -0.11088(9) 0.0221(3) Uani 1 1 d . . . . .
C5 C -0.20772(12) -0.54172(11) -0.15556(9) 0.0237(3) Uani 1 1 d . . . . .
H5 H -0.160901 -0.565482 -0.127869 0.028 Uiso 1 1 calc R U . . .
C6 C -0.26423(11) -0.59812(10) -0.23772(9) 0.0216(3) Uani 1 1 d . . . . .
C7 C -0.25358(13) -0.69611(11) -0.28156(10) 0.0267(3) Uani 1 1 d . . . . .
C8 C -0.35242(15) -0.75943(12) -0.29949(13) 0.0368(4) Uani 1 1 d . . . . .
H8A H -0.364916 -0.745256 -0.248493 0.055 Uiso 1 1 calc R U . . .
H8B H -0.345621 -0.822144 -0.324702 0.055 Uiso 1 1 calc R U . . .
H8C H -0.409837 -0.751311 -0.336707 0.055 Uiso 1 1 calc R U . . .
C9 C -0.23175(16) -0.71580(13) -0.36029(12) 0.0368(4) Uani 1 1 d . . . . .
H9A H -0.170508 -0.672443 -0.347655 0.055 Uiso 1 1 calc R U . . .
H9B H -0.290174 -0.710348 -0.398739 0.055 Uiso 1 1 calc R U . . .
H9C H -0.220662 -0.777176 -0.384669 0.055 Uiso 1 1 calc R U . . .
C10 C -0.16475(15) -0.71554(12) -0.22769(12) 0.0364(4) Uani 1 1 d . . . . .
H10A H -0.101177 -0.673043 -0.212010 0.055 Uiso 1 1 calc R U . . .
H10B H -0.157900 -0.777399 -0.258100 0.055 Uiso 1 1 calc R U . . .
H10C H -0.178586 -0.708571 -0.178648 0.055 Uiso 1 1 calc R U . . .
C11 C -0.14948(12) -0.39584(12) -0.02098(9) 0.0268(3) Uani 1 1 d . . . . .
C12 C -0.17914(15) -0.30566(13) 0.01731(10) 0.0355(4) Uani 1 1 d . . . . .
H12A H -0.138966 -0.272967 0.075620 0.053 Uiso 1 1 calc R U . . .
H12B H -0.252050 -0.316359 0.009936 0.053 Uiso 1 1 calc R U . . .
H12C H -0.165445 -0.269707 -0.009010 0.053 Uiso 1 1 calc R U . . .
C13 C -0.03752(14) -0.37843(17) -0.01382(12) 0.0476(5) Uani 1 1 d . . . . .
H13A H 0.005192 -0.342637 0.043708 0.071 Uiso 1 1 calc R U . . .
H13B H -0.028347 -0.345317 -0.043552 0.071 Uiso 1 1 calc R U . . .
H13C H -0.017507 -0.436151 -0.037014 0.071 Uiso 1 1 calc R U . . .
C14 C -0.16355(19) -0.44645(15) 0.02704(12) 0.0443(5) Uani 1 1 d . . . . .
H14A H -0.235180 -0.456527 0.023381 0.066 Uiso 1 1 calc R U . . .
H14B H -0.119864 -0.410313 0.084270 0.066 Uiso 1 1 calc R U . . .
H14C H -0.144541 -0.504683 0.003986 0.066 Uiso 1 1 calc R U . . .
C15 C -0.37973(11) -0.40504(10) -0.32468(8) 0.0205(3) Uani 1 1 d . . . . .
C16 C -0.28587(12) -0.42148(10) -0.34525(9) 0.0234(3) Uani 1 1 d . . . . .
H16A H -0.304094 -0.457295 -0.404969 0.028 Uiso 1 1 calc R U . . .
H16B H -0.251049 -0.455989 -0.319355 0.028 Uiso 1 1 calc R U . . .
C17 C -0.21411(13) -0.33012(11) -0.31442(11) 0.0289(3) Uani 1 1 d . . . . .
H17A H -0.188805 -0.298156 -0.254115 0.035 Uiso 1 1 calc R U . . .
H17B H -0.154401 -0.340552 -0.332453 0.035 Uiso 1 1 calc R U . . .
C18 C -0.26931(14) -0.27171(12) -0.34666(12) 0.0329(4) Uani 1 1 d . . . . .
H18A H -0.223615 -0.211449 -0.321739 0.039 Uiso 1 1 calc R U . . .
H18B H -0.285157 -0.299477 -0.406330 0.039 Uiso 1 1 calc R U . . .
C19 C -0.36781(14) -0.26072(11) -0.32830(11) 0.0301(3) Uani 1 1 d . . . . .
H19A H -0.403846 -0.226857 -0.354372 0.036 Uiso 1 1 calc R U . . .
H19B H -0.351289 -0.225184 -0.268731 0.036 Uiso 1 1 calc R U . . .
C20 C -0.43912(12) -0.35317(10) -0.35958(9) 0.0242(3) Uani 1 1 d . . . . .
H20A H -0.499460 -0.344246 -0.342198 0.029 Uiso 1 1 calc R U . . .
H20B H -0.463163 -0.386371 -0.419834 0.029 Uiso 1 1 calc R U . . .
C21 C -0.49634(11) -0.41747(10) -0.25478(8) 0.0210(3) Uani 1 1 d . . . . .
C22 C -0.50586(12) -0.33078(11) -0.20747(9) 0.0251(3) Uani 1 1 d . . . . .
H22 H -0.452705 -0.279965 -0.188736 0.030 Uiso 1 1 calc R U . . .
C23 C -0.59409(13) -0.31949(12) -0.18799(10) 0.0302(3) Uani 1 1 d . . . . .
H23 H -0.601650 -0.260826 -0.155437 0.036 Uiso 1 1 calc R U . . .
C24 C -0.67097(13) -0.39451(12) -0.21644(10) 0.0305(3) Uani 1 1 d . . . . .
H24 H -0.731615 -0.386558 -0.203653 0.037 Uiso 1 1 calc R U . . .
C25 C -0.66122(12) -0.48120(11) -0.26332(10) 0.0264(3) Uani 1 1 d . . . . .
H25 H -0.714838 -0.531732 -0.282211 0.032 Uiso 1 1 calc R U . . .
C26 C -0.57259(11) -0.49382(10) -0.28255(8) 0.0218(3) Uani 1 1 d . . . . .
C27 C -0.60575(12) -0.66414(10) -0.33586(9) 0.0233(3) Uani 1 1 d . . . . .
C28 C -0.64403(13) -0.67797(12) -0.28218(10) 0.0291(3) Uani 1 1 d . . . . .
H28 H -0.642506 -0.628563 -0.233144 0.035 Uiso 1 1 calc R U . . .
C29 C -0.68510(15) -0.76673(13) -0.30200(11) 0.0332(4) Uani 1 1 d . . . . .
C30 C -0.68480(15) -0.83780(12) -0.37396(11) 0.0322(4) Uani 1 1 d . . . . .
H30 H -0.713342 -0.897471 -0.386449 0.039 Uiso 1 1 calc R U . . .
C31 C -0.64490(13) -0.82634(11) -0.42888(10) 0.0270(3) Uani 1 1 d . . . . .
C32 C -0.60571(12) -0.73756(11) -0.40624(9) 0.0229(3) Uani 1 1 d . . . . .
C33 C -0.64742(15) -0.90451(11) -0.50920(11) 0.0316(4) Uani 1 1 d . . . . .
C34 C -0.53917(17) -0.90531(13) -0.51270(13) 0.0390(4) Uani 1 1 d . . . . .
H34A H -0.510928 -0.849448 -0.511611 0.058 Uiso 1 1 calc R U . . .
H34B H -0.541738 -0.957209 -0.563041 0.058 Uiso 1 1 calc R U . . .
H34C H -0.495677 -0.909772 -0.465666 0.058 Uiso 1 1 calc R U . . .
C35 C -0.6932(2) -0.99558(13) -0.51847(14) 0.0457(5) Uani 1 1 d . . . . .
H35A H -0.652234 -1.003847 -0.472892 0.069 Uiso 1 1 calc R U . . .
H35B H -0.693177 -1.044133 -0.569850 0.069 Uiso 1 1 calc R U . . .
H35C H -0.763497 -0.997128 -0.518622 0.069 Uiso 1 1 calc R U . . .
C36 C -0.71409(17) -0.89332(13) -0.58084(11) 0.0394(4) Uani 1 1 d . . . . .
H36A H -0.784426 -0.896910 -0.580866 0.059 Uiso 1 1 calc R U . . .
H36B H -0.713153 -0.941391 -0.632108 0.059 Uiso 1 1 calc R U . . .
H36C H -0.687259 -0.834503 -0.575280 0.059 Uiso 1 1 calc R U . . .
C37 C -0.73306(19) -0.78295(15) -0.24531(13) 0.0441(5) Uani 1 1 d . . . . .
C38 C -0.8267(2) -0.74144(17) -0.24590(16) 0.0503(5) Uani 1 1 d . . . . .
H38A H -0.874731 -0.767645 -0.301894 0.075 Uiso 1 1 calc R U . . .
H38B H -0.805369 -0.676015 -0.223990 0.075 Uiso 1 1 calc R U . . .
H38C H -0.860167 -0.754074 -0.212180 0.075 Uiso 1 1 calc R U . . .
C39 C -0.6556(2) -0.7393(2) -0.15879(15) 0.0655(7) Uani 1 1 d . . . . .
H39A H -0.640142 -0.673604 -0.136881 0.098 Uiso 1 1 calc R U . . .
H39B H -0.592682 -0.761228 -0.159715 0.098 Uiso 1 1 calc R U . . .
H39C H -0.684164 -0.755208 -0.124266 0.098 Uiso 1 1 calc R U . . .
C40 C -0.7663(3) -0.88369(18) -0.27181(19) 0.0710(9) Uani 1 1 d . . . . .
H40A H -0.707464 -0.911617 -0.274177 0.106 Uiso 1 1 calc R U . . .
H40B H -0.819739 -0.913097 -0.325749 0.106 Uiso 1 1 calc R U . . .
H40C H -0.792998 -0.890710 -0.232426 0.106 Uiso 1 1 calc R U . . .
F1 F -0.7460(8) -0.4370(8) -0.4182(3) 0.057(3) Uani 0.43(2) 1 d D . P A 1
F1A F -0.7314(5) -0.3909(5) -0.4663(10) 0.105(4) Uani 0.57(2) 1 d D . P A 2
F2 F -0.7556(9) -0.3860(6) -0.5014(6) 0.065(2) Uani 0.43(2) 1 d D . P A 1
F2A F -0.8609(6) -0.4949(6) -0.5449(5) 0.063(2) Uani 0.57(2) 1 d D . P A 2
F3 F -0.8648(9) -0.5037(6) -0.5380(7) 0.054(2) Uani 0.43(2) 1 d D . P A 1
F3A F -0.7961(12) -0.4760(7) -0.4271(3) 0.080(3) Uani 0.57(2) 1 d D . P A 2
F4 F -1.12747(11) -0.34057(11) -0.60096(7) 0.0570(4) Uani 1 1 d . . . . .
F5 F -1.13284(16) -0.21783(11) -0.50726(10) 0.0939(7) Uani 1 1 d . . . . .
F6 F -1.20825(11) -0.34008(15) -0.52169(10) 0.0765(5) Uani 1 1 d . . . . .
F7 F -0.97494(11) -0.51994(8) -0.17986(7) 0.0465(3) Uani 1 1 d . . . . .
F8 F -0.94081(14) -0.53057(9) -0.28383(9) 0.0650(4) Uani 1 1 d . . . . .
F9 F -1.07225(10) -0.48438(10) -0.26271(11) 0.0699(5) Uani 1 1 d . . . . .
F10A F -0.7385(7) -0.2783(5) 0.0605(5) 0.0704(18) Uani 0.607(16) 1 d D . P B 1
F10B F -0.6304(7) -0.2288(11) 0.0419(8) 0.077(3) Uani 0.393(16) 1 d D . P B 2
F11A F -0.7523(9) -0.1487(7) 0.0735(3) 0.112(3) Uani 0.607(16) 1 d D . P B 1
F11B F -0.7573(10) -0.2493(10) 0.0723(7) 0.072(3) Uani 0.393(16) 1 d D . P B 2
F12A F -0.6311(4) -0.2072(6) 0.0388(4) 0.0677(16) Uani 0.607(16) 1 d D . P B 1
F12B F -0.7097(10) -0.1303(4) 0.0698(5) 0.077(3) Uani 0.393(16) 1 d D . P B 2
F13A F -1.0086(3) 0.14886(15) -0.1654(2) 0.0741(15) Uani 0.621(5) 1 d D . P C 1
F13B F -1.0621(4) 0.1525(2) -0.1405(2) 0.0466(10) Uani 0.379(5) 1 d D . P C 2
F14A F -1.1668(2) 0.08245(19) -0.2327(2) 0.0465(7) Uani 0.621(5) 1 d D . P C 1
F14B F -1.1371(5) 0.0643(3) -0.2681(4) 0.076(3) Uani 0.379(5) 1 d D . P C 2
F15A F -1.0539(2) 0.05688(16) -0.29061(16) 0.0534(8) Uani 0.621(5) 1 d D . P C 1
F15B F -0.9758(3) 0.1120(3) -0.2184(3) 0.0596(15) Uani 0.379(5) 1 d D . P C 2
F16A F -1.0792(3) -0.1208(4) -0.0237(2) 0.0664(12) Uani 0.679(12) 1 d D . P D 1
F16B F -1.0956(9) -0.0830(11) -0.0132(4) 0.086(4) Uani 0.321(12) 1 d D . P D 2
F17A F -1.2160(4) -0.1787(4) -0.1242(4) 0.0601(13) Uani 0.679(12) 1 d D . P D 1
F17B F -1.1930(13) -0.1909(7) -0.1187(10) 0.070(4) Uani 0.321(12) 1 d D . P D 2
F18A F -1.1767(5) -0.0374(2) -0.0400(3) 0.0782(15) Uani 0.679(12) 1 d D . P D 1
F18B F -1.2283(10) -0.0682(12) -0.0866(13) 0.104(4) Uani 0.321(12) 1 d D . P D 2
F19A F -0.5714(4) -0.1543(4) -0.3297(3) 0.0902(19) Uani 0.599(14) 1 d D . P E 1
F19B F -0.5403(13) -0.1547(7) -0.3010(13) 0.152(5) Uani 0.401(14) 1 d D . P E 2
F20A F -0.4513(4) -0.0580(7) -0.2297(5) 0.118(3) Uani 0.599(14) 1 d D . P E 1
F20B F -0.4679(11) -0.0179(11) -0.2405(8) 0.149(6) Uani 0.401(14) 1 d D . P E 2
F21A F -0.5535(11) -0.0172(7) -0.3024(8) 0.139(3) Uani 0.599(14) 1 d D . P E 1
F21B F -0.6056(8) -0.0668(12) -0.3394(6) 0.121(4) Uani 0.401(14) 1 d D . P E 2
F22A F -0.5465(2) 0.18313(18) -0.00593(16) 0.0650(11) Uani 0.679(6) 1 d D . P F 1
F22B F -0.4941(5) 0.1247(6) 0.0212(4) 0.110(5) Uani 0.321(6) 1 d D . P F 2
F23A F -0.5776(3) 0.1020(3) 0.0482(2) 0.0620(10) Uani 0.679(6) 1 d D . P F 1
F23B F -0.6073(7) 0.0720(6) 0.0467(5) 0.066(2) Uani 0.321(6) 1 d D . P F 2
F24A F -0.69368(18) 0.1566(2) -0.00140(18) 0.0462(7) Uani 0.679(6) 1 d D . P F 1
F24B F -0.6380(14) 0.1635(7) 0.0040(6) 0.167(9) Uani 0.321(6) 1 d D . P F 2
C41 C -0.91416(11) -0.24709(10) -0.32580(9) 0.0209(3) Uani 1 1 d . . . . .
C42 C -0.85724(12) -0.31013(10) -0.35798(9) 0.0239(3) Uani 1 1 d . . . . .
H42 H -0.799026 -0.314647 -0.321463 0.029 Uiso 1 1 calc R U . . .
C43 C -0.88291(14) -0.36599(11) -0.44108(10) 0.0283(3) Uani 1 1 d . . . . .
C44 C -0.96904(14) -0.36355(12) -0.49660(10) 0.0312(4) Uani 1 1 d . . . . .
H44 H -0.986961 -0.401641 -0.553457 0.037 Uiso 1 1 calc R U . . .
C45 C -1.02797(13) -0.30378(11) -0.46638(10) 0.0278(3) Uani 1 1 d . . . . .
C46 C -1.00086(12) -0.24657(10) -0.38300(9) 0.0235(3) Uani 1 1 d . . . . .
H46 H -1.042630 -0.205981 -0.364498 0.028 Uiso 1 1 calc R U . . .
C47 C -1.12386(16) -0.30112(14) -0.52404(11) 0.0389(4) Uani 1 1 d . . . . .
C48 C -0.81511(17) -0.42698(14) -0.47173(12) 0.0431(5) Uani 1 1 d D . . . .
C49 C -0.85993(11) -0.24320(10) -0.18074(9) 0.0209(3) Uani 1 1 d . . . . .
C50 C -0.91813(11) -0.33157(10) -0.21852(9) 0.0217(3) Uani 1 1 d . . . . .
H50 H -0.962702 -0.356644 -0.273402 0.026 Uiso 1 1 calc R U . . .
C51 C -0.91308(11) -0.38414(11) -0.17854(10) 0.0237(3) Uani 1 1 d . . . . .
C52 C -0.85025(12) -0.34994(12) -0.09791(10) 0.0265(3) Uani 1 1 d . . . . .
H52 H -0.846264 -0.385619 -0.070560 0.032 Uiso 1 1 calc R U . . .
C53 C -0.79352(12) -0.26188(12) -0.05872(9) 0.0267(3) Uani 1 1 d . . . . .
C54 C -0.79679(12) -0.21027(11) -0.09926(9) 0.0249(3) Uani 1 1 d . . . . .
H54 H -0.755059 -0.150943 -0.070983 0.030 Uiso 1 1 calc R U . . .
C55 C -0.72777(15) -0.22076(14) 0.02943(11) 0.0367(4) Uani 1 1 d D . . . .
C56 C -0.97448(14) -0.47910(12) -0.22547(11) 0.0305(3) Uani 1 1 d . . . . .
C57 C -0.96187(11) -0.12333(10) -0.20068(9) 0.0209(3) Uani 1 1 d . . . . .
C58 C -0.98016(13) -0.05276(10) -0.21991(10) 0.0260(3) Uani 1 1 d . . . . .
H58 H -0.943443 -0.039230 -0.249623 0.031 Uiso 1 1 calc R U . . .
C59 C -1.05057(14) -0.00224(11) -0.19661(11) 0.0313(3) Uani 1 1 d . . . . .
C60 C -1.10537(13) -0.01876(11) -0.15270(11) 0.0316(4) Uani 1 1 d . . . . .
H60 H -1.153440 0.015799 -0.137041 0.038 Uiso 1 1 calc R U . . .
C61 C -1.08802(12) -0.08710(11) -0.13230(10) 0.0271(3) Uani 1 1 d . . . . .
C62 C -1.01807(12) -0.13847(10) -0.15623(9) 0.0227(3) Uani 1 1 d . . . . .
H62 H -1.008405 -0.185378 -0.141750 0.027 Uiso 1 1 calc R U . . .
C63 C -1.14344(15) -0.10576(13) -0.08298(11) 0.0346(4) Uani 1 1 d D . . . .
C64 C -1.06492(17) 0.07463(13) -0.21583(15) 0.0453(5) Uani 1 1 d D . . . .
C65 C -0.76908(12) -0.10745(11) -0.19791(9) 0.0234(3) Uani 1 1 d . . . . .
C66 C -0.70582(13) -0.11792(12) -0.24473(11) 0.0303(3) Uani 1 1 d . . . . .
H66 H -0.726589 -0.168495 -0.297384 0.036 Uiso 1 1 calc R U . . .
C67 C -0.61388(14) -0.05722(13) -0.21716(12) 0.0375(4) Uani 1 1 d . . . . .
C68 C -0.58082(14) 0.01819(14) -0.14107(12) 0.0394(4) Uani 1 1 d . . . . .
H68 H -0.517223 0.058994 -0.121537 0.047 Uiso 1 1 calc R U . . .
C69 C -0.64326(15) 0.03217(13) -0.09452(11) 0.0371(4) Uani 1 1 d D . . . .
C70 C -0.73504(13) -0.02924(12) -0.12224(10) 0.0299(3) Uani 1 1 d . . . . .
H70 H -0.776068 -0.017760 -0.088711 0.036 Uiso 1 1 calc R U . . .
C71A C -0.6163(4) 0.1192(3) -0.0148(3) 0.0333(10) Uani 0.679(6) 1 d D . P F 1
C71B C -0.5947(9) 0.0979(8) -0.0056(6) 0.043(3) Uani 0.321(6) 1 d D . P F 2
C72 C -0.5512(2) -0.07216(19) -0.27125(18) 0.0641(6) Uani 1 1 d D . . . .
B1 B -0.87621(13) -0.18046(11) -0.22719(10) 0.0204(3) Uani 1 1 d . . . . .
C80A C -0.4197(6) -0.6010(5) -0.1094(5) 0.0551(19) Uani 0.345(4) 1 d D U P G -1
H80A H -0.351930 -0.605607 -0.081175 0.083 Uiso 0.345(4) 1 calc R U P G -1
H80B H -0.412933 -0.568948 -0.140440 0.083 Uiso 0.345(4) 1 calc R U P G -1
H80C H -0.462871 -0.661643 -0.146554 0.083 Uiso 0.345(4) 1 calc R U P G -1
C81A C -0.4675(5) -0.5501(5) -0.0480(5) 0.0411(17) Uani 0.345(4) 1 d D U P G -1
C82A C -0.4710(6) -0.5717(7) 0.0123(5) 0.047(2) Uani 0.345(4) 1 d D U P G -1
H82A H -0.438901 -0.617887 0.016986 0.056 Uiso 0.345(4) 1 calc R U P G -1
C83A C -0.5198(8) -0.5281(8) 0.0666(6) 0.062(3) Uani 0.345(4) 1 d D U P G -1
H83A H -0.523281 -0.544813 0.107135 0.075 Uiso 0.345(4) 1 calc R U P G -1
C84A C -0.5634(9) -0.4593(9) 0.0596(7) 0.074(3) Uani 0.345(4) 1 d D U P G -1
H84A H -0.595086 -0.426640 0.097227 0.089 Uiso 0.345(4) 1 calc R U P G -1
C85A C -0.5612(8) -0.4383(8) 0.0000(7) 0.071(3) Uani 0.345(4) 1 d D U P G -1
H85A H -0.595235 -0.393248 -0.005217 0.086 Uiso 0.345(4) 1 calc R U P G -1
C86A C -0.5108(7) -0.4803(6) -0.0541(6) 0.053(2) Uani 0.345(4) 1 d D U P G -1
H86A H -0.506201 -0.462155 -0.093537 0.063 Uiso 0.345(4) 1 calc R U P G -1
C80B C -0.5535(15) -0.4024(12) -0.0383(11) 0.060(2) Uani 0.155(4) 1 d D U P G -2
H80D H -0.521912 -0.395141 -0.075188 0.090 Uiso 0.155(4) 1 calc R U P G -2
H80E H -0.536503 -0.344701 0.011302 0.090 Uiso 0.155(4) 1 calc R U P G -2
H80F H -0.627883 -0.421799 -0.065253 0.090 Uiso 0.155(4) 1 calc R U P G -2
C81B C -0.5149(11) -0.4707(10) -0.0168(9) 0.0593(19) Uani 0.155(4) 1 d D U P G -2
C82B C -0.4527(17) -0.5140(14) -0.0585(12) 0.056(2) Uani 0.155(4) 1 d D U P G -2
H82B H -0.436383 -0.499398 -0.096814 0.067 Uiso 0.155(4) 1 calc R U P G -2
C83B C -0.4157(13) -0.5794(11) -0.0410(10) 0.057(2) Uani 0.155(4) 1 d D U P G -2
H83B H -0.376987 -0.613502 -0.071362 0.069 Uiso 0.155(4) 1 calc R U P G -2
C84B C -0.4319(16) -0.5981(14) 0.0179(12) 0.062(2) Uani 0.155(4) 1 d D U P G -2
H84B H -0.397461 -0.638397 0.032180 0.075 Uiso 0.155(4) 1 calc R U P G -2
C85B C -0.4987(15) -0.5581(13) 0.0570(11) 0.053(2) Uani 0.155(4) 1 d D U P G -2
H85B H -0.517767 -0.575292 0.093003 0.064 Uiso 0.155(4) 1 calc R U P G -2
C86B C -0.5357(16) -0.4914(13) 0.0400(11) 0.055(2) Uani 0.155(4) 1 d D U P G -2
H86B H -0.576803 -0.458905 0.068677 0.066 Uiso 0.155(4) 1 calc R U P G -2
C86 C 0.0798(5) -1.1212(4) -0.4939(6) 0.0981(17) Uani 0.38 1 d DG U P H -1
H86C H 0.148470 -1.097888 -0.452745 0.147 Uiso 0.38 1 calc R U P H -1
H86D H 0.084259 -1.157352 -0.547816 0.147 Uiso 0.38 1 calc R U P H -1
H86E H 0.037363 -1.158862 -0.481583 0.147 Uiso 0.38 1 calc R U P H -1
C87 C 0.0326(4) -1.0434(3) -0.4933(4) 0.0988(15) Uani 0.38 1 d DG U P H -1
C88 C 0.0230(6) -1.0195(4) -0.5552(4) 0.1082(18) Uani 0.38 1 d DG U P H -1
H88 H 0.046839 -1.052514 -0.598386 0.130 Uiso 0.38 1 calc R U P H -1
C89 C -0.0206(6) -0.9483(5) -0.5545(5) 0.1153(19) Uani 0.38 1 d DG U P H -1
H89 H -0.026219 -0.932643 -0.596999 0.138 Uiso 0.38 1 calc R U P H -1
C90 C -0.0562(6) -0.8998(4) -0.4925(6) 0.116(2) Uani 0.38 1 d DG U P H -1
H90 H -0.086641 -0.851146 -0.492491 0.139 Uiso 0.38 1 calc R U P H -1
C91 C -0.0474(6) -0.9225(4) -0.4302(5) 0.1099(19) Uani 0.38 1 d DG U P H -1
H91 H -0.071407 -0.889383 -0.387179 0.132 Uiso 0.38 1 calc R U P H -1
C92 C -0.0035(5) -0.9935(4) -0.4313(4) 0.117(2) Uani 0.38 1 d DG U P H -1
H92 H 0.002206 -1.008796 -0.388549 0.141 Uiso 0.38 1 calc R U P H -1

loop_
_atom_site_aniso_label
_atom_site_aniso_U_11
_atom_site_aniso_U_22
_atom_site_aniso_U_33
_atom_site_aniso_U_23
_atom_site_aniso_U_13
_atom_site_aniso_U_12
P1 0.02227(18) 0.02035(17) 0.01267(16) 0.00466(13) 0.00327(13) 0.00825(14)
O1 0.0229(5) 0.0230(5) 0.0153(5) 0.0053(4) 0.0047(4) 0.0104(4)
O2 0.0270(5) 0.0215(5) 0.0163(5) 0.0056(4) 0.0058(4) 0.0064(4)
O3 0.0311(6) 0.0234(5) 0.0146(5) 0.0066(4) 0.0032(4) 0.0088(4)
N1 0.0188(5) 0.0201(6) 0.0136(5) 0.0055(4) 0.0030(4) 0.0098(4)
N2 0.0225(6) 0.0225(6) 0.0159(5) 0.0049(5) 0.0052(5) 0.0083(5)
C1 0.0186(6) 0.0225(7) 0.0157(6) 0.0080(5) 0.0044(5) 0.0070(5)
C2 0.0182(6) 0.0234(7) 0.0163(6) 0.0101(5) 0.0045(5) 0.0094(5)
C3 0.0193(6) 0.0234(7) 0.0168(6) 0.0080(5) 0.0040(5) 0.0081(5)
C4 0.0192(6) 0.0279(7) 0.0181(6) 0.0111(6) 0.0038(5) 0.0075(6)
C5 0.0216(7) 0.0286(7) 0.0232(7) 0.0155(6) 0.0046(6) 0.0096(6)
C6 0.0211(7) 0.0229(7) 0.0228(7) 0.0120(6) 0.0071(5) 0.0089(5)
C7 0.0285(8) 0.0223(7) 0.0289(8) 0.0123(6) 0.0070(6) 0.0124(6)
C8 0.0357(9) 0.0254(8) 0.0450(10) 0.0165(8) 0.0076(8) 0.0077(7)
C9 0.0486(11) 0.0323(9) 0.0359(9) 0.0153(8) 0.0201(8) 0.0261(8)
C10 0.0365(9) 0.0294(8) 0.0415(10) 0.0186(8) 0.0052(8) 0.0167(7)
C11 0.0233(7) 0.0353(8) 0.0174(7) 0.0111(6) 0.0019(6) 0.0093(6)
C12 0.0382(9) 0.0378(9) 0.0179(7) 0.0062(7) 0.0018(7) 0.0117(8)
C13 0.0240(9) 0.0674(14) 0.0282(9) 0.0071(9) 0.0019(7) 0.0063(9)
C14 0.0599(13) 0.0482(11) 0.0231(8) 0.0202(8) 0.0053(8) 0.0148(10)
C15 0.0238(7) 0.0180(6) 0.0136(6) 0.0038(5) 0.0030(5) 0.0075(5)
C16 0.0275(7) 0.0226(7) 0.0220(7) 0.0100(6) 0.0107(6) 0.0114(6)
C17 0.0284(8) 0.0263(8) 0.0299(8) 0.0129(7) 0.0068(6) 0.0080(6)
C18 0.0365(9) 0.0271(8) 0.0362(9) 0.0179(7) 0.0088(7) 0.0089(7)
C19 0.0373(9) 0.0227(7) 0.0280(8) 0.0117(6) 0.0068(7) 0.0131(7)
C20 0.0290(8) 0.0251(7) 0.0168(6) 0.0095(6) 0.0041(6) 0.0127(6)
C21 0.0195(6) 0.0263(7) 0.0142(6) 0.0070(5) 0.0037(5) 0.0118(5)
C22 0.0235(7) 0.0252(7) 0.0196(7) 0.0051(6) 0.0049(6) 0.0109(6)
C23 0.0278(8) 0.0292(8) 0.0251(8) 0.0039(6) 0.0091(6) 0.0146(6)
C24 0.0233(7) 0.0358(9) 0.0280(8) 0.0090(7) 0.0099(6) 0.0152(7)
C25 0.0210(7) 0.0297(8) 0.0217(7) 0.0072(6) 0.0046(6) 0.0090(6)
C26 0.0216(7) 0.0252(7) 0.0135(6) 0.0055(5) 0.0029(5) 0.0111(6)
C27 0.0235(7) 0.0254(7) 0.0180(6) 0.0089(6) 0.0039(5) 0.0096(6)
C28 0.0352(9) 0.0326(8) 0.0207(7) 0.0119(6) 0.0101(6) 0.0149(7)
C29 0.0429(10) 0.0361(9) 0.0281(8) 0.0186(7) 0.0153(7) 0.0153(8)
C30 0.0425(10) 0.0281(8) 0.0305(8) 0.0162(7) 0.0137(7) 0.0123(7)
C31 0.0320(8) 0.0252(7) 0.0228(7) 0.0104(6) 0.0079(6) 0.0110(6)
C32 0.0237(7) 0.0262(7) 0.0173(6) 0.0095(6) 0.0050(5) 0.0097(6)
C33 0.0435(10) 0.0216(7) 0.0278(8) 0.0090(6) 0.0135(7) 0.0089(7)
C34 0.0519(11) 0.0277(8) 0.0383(10) 0.0108(8) 0.0225(9) 0.0169(8)
C35 0.0711(15) 0.0237(8) 0.0457(11) 0.0125(8) 0.0307(11) 0.0111(9)
C36 0.0518(11) 0.0277(8) 0.0232(8) 0.0045(7) 0.0041(8) 0.0043(8)
C37 0.0667(14) 0.0440(11) 0.0382(10) 0.0256(9) 0.0294(10) 0.0200(10)
C38 0.0594(14) 0.0563(13) 0.0552(13) 0.0334(11) 0.0348(11) 0.0193(11)
C39 0.0810(19) 0.096(2) 0.0418(13) 0.0446(14) 0.0304(13) 0.0310(16)
C40 0.129(3) 0.0516(14) 0.0718(18) 0.0417(14) 0.0673(19) 0.0315(16)
F1 0.066(4) 0.070(5) 0.0335(18) 0.017(2) 0.017(2) 0.054(4)
F1A 0.048(2) 0.060(3) 0.170(9) 0.009(4) 0.054(4) 0.0261(18)
F2 0.071(4) 0.059(3) 0.105(5) 0.047(3) 0.070(4) 0.040(3)
F2A 0.070(4) 0.069(4) 0.0256(19) -0.001(2) 0.011(2) 0.049(3)
F3 0.066(5) 0.020(2) 0.063(6) 0.003(3) 0.032(4) 0.011(2)
F3A 0.126(7) 0.079(4) 0.0472(18) 0.030(2) 0.031(3) 0.083(5)
F4 0.0534(8) 0.0857(10) 0.0221(5) 0.0184(6) 0.0053(5) 0.0347(7)
F5 0.1115(14) 0.0537(9) 0.0573(9) 0.0061(7) -0.0311(9) 0.0488(9)
F6 0.0317(7) 0.1437(17) 0.0672(10) 0.0643(11) 0.0091(7) 0.0271(9)
F7 0.0679(8) 0.0365(6) 0.0400(6) 0.0258(5) 0.0146(6) 0.0042(6)
F8 0.0964(12) 0.0361(7) 0.0531(8) 0.0029(6) 0.0463(8) -0.0036(7)
F9 0.0345(7) 0.0534(8) 0.1062(13) 0.0523(9) -0.0173(7) -0.0101(6)
F10A 0.082(3) 0.080(3) 0.036(3) 0.041(3) -0.0122(18) -0.019(2)
F10B 0.044(2) 0.134(8) 0.053(4) 0.046(4) 0.007(3) 0.036(4)
F11A 0.162(6) 0.119(4) 0.0216(14) 0.006(3) 0.011(3) 0.100(5)
F11B 0.066(4) 0.104(7) 0.027(2) 0.033(4) 0.000(2) -0.031(4)
F12A 0.0318(12) 0.115(4) 0.0338(17) 0.036(2) -0.0119(13) -0.0257(19)
F12B 0.124(6) 0.0453(17) 0.020(2) 0.0083(14) -0.018(3) 0.003(2)
F13A 0.076(2) 0.0213(10) 0.077(2) 0.0161(13) -0.027(2) -0.0097(12)
F13B 0.070(3) 0.0204(14) 0.055(2) 0.0137(14) 0.033(2) 0.0162(16)
F14A 0.0456(12) 0.0382(12) 0.0576(17) 0.0241(12) 0.0140(11) 0.0230(10)
F14B 0.079(5) 0.031(2) 0.068(4) 0.027(2) -0.046(3) -0.013(2)
F15A 0.0567(16) 0.0522(14) 0.0739(17) 0.0462(13) 0.0248(13) 0.0230(11)
F15B 0.085(3) 0.035(2) 0.095(4) 0.042(2) 0.061(3) 0.030(2)
F16A 0.0439(13) 0.129(4) 0.0488(15) 0.057(2) 0.0223(12) 0.0213(19)
F16B 0.059(5) 0.130(9) 0.0248(16) 0.014(3) 0.006(2) -0.038(4)
F17A 0.0481(15) 0.076(2) 0.0305(14) 0.0093(17) 0.0122(12) -0.0223(17)
F17B 0.116(9) 0.038(2) 0.055(5) 0.009(2) 0.059(5) -0.010(3)
F18A 0.124(4) 0.0521(14) 0.094(3) 0.0266(16) 0.095(3) 0.0421(18)
F18B 0.100(6) 0.150(9) 0.204(11) 0.151(9) 0.125(7) 0.100(6)
F19A 0.070(3) 0.0801(19) 0.078(3) -0.0162(17) 0.060(2) -0.017(2)
F19B 0.155(9) 0.101(3) 0.247(13) 0.056(5) 0.166(10) 0.080(5)
F20A 0.0407(14) 0.145(5) 0.118(3) 0.006(3) 0.0486(16) 0.012(2)
F20B 0.090(5) 0.166(9) 0.103(5) -0.024(6) 0.076(4) -0.070(6)
F21A 0.187(8) 0.159(6) 0.205(8) 0.127(6) 0.178(7) 0.093(5)
F21B 0.114(5) 0.204(11) 0.095(4) 0.083(6) 0.085(4) 0.043(6)
F22A 0.0686(18) 0.0460(13) 0.0457(13) -0.0082(10) 0.0296(12) -0.0296(12)
F22B 0.060(4) 0.129(8) 0.049(3) -0.023(4) 0.014(3) -0.054(4)
F23A 0.079(3) 0.055(2) 0.0286(14) 0.0126(14) -0.0025(16) 0.0139(17)
F23B 0.064(4) 0.072(5) 0.026(2) -0.002(3) 0.011(2) -0.010(3)
F24A 0.0496(13) 0.0305(10) 0.0414(13) 0.0020(9) 0.0149(11) 0.0100(10)
F24B 0.26(2) 0.070(6) 0.064(5) -0.024(4) -0.025(9) 0.100(11)
C41 0.0239(7) 0.0195(6) 0.0186(6) 0.0081(5) 0.0072(5) 0.0060(5)
C42 0.0263(7) 0.0233(7) 0.0211(7) 0.0097(6) 0.0066(6) 0.0102(6)
C43 0.0353(8) 0.0253(7) 0.0226(7) 0.0079(6) 0.0108(6) 0.0151(6)
C44 0.0386(9) 0.0299(8) 0.0179(7) 0.0056(6) 0.0066(6) 0.0142(7)
C45 0.0305(8) 0.0279(8) 0.0202(7) 0.0088(6) 0.0042(6) 0.0117(6)
C46 0.0256(7) 0.0223(7) 0.0204(7) 0.0080(6) 0.0069(6) 0.0095(6)
C47 0.0430(10) 0.0401(10) 0.0205(8) 0.0066(7) 0.0021(7) 0.0196(8)
C48 0.0472(12) 0.0428(11) 0.0284(9) 0.0060(8) 0.0102(8) 0.0271(9)
C49 0.0178(6) 0.0256(7) 0.0198(6) 0.0102(6) 0.0071(5) 0.0086(5)
C50 0.0191(6) 0.0273(7) 0.0209(7) 0.0123(6) 0.0072(5) 0.0093(6)
C51 0.0201(7) 0.0298(8) 0.0263(7) 0.0157(6) 0.0101(6) 0.0097(6)
C52 0.0229(7) 0.0386(9) 0.0270(8) 0.0206(7) 0.0111(6) 0.0128(6)
C53 0.0218(7) 0.0395(9) 0.0199(7) 0.0143(7) 0.0070(6) 0.0104(6)
C54 0.0219(7) 0.0302(8) 0.0203(7) 0.0100(6) 0.0066(6) 0.0074(6)
C55 0.0380(8) 0.0478(9) 0.0231(8) 0.0182(7) 0.0065(7) 0.0080(8)
C56 0.0322(8) 0.0329(8) 0.0311(8) 0.0197(7) 0.0097(7) 0.0072(7)
C57 0.0207(6) 0.0183(6) 0.0173(6) 0.0043(5) 0.0043(5) 0.0034(5)
C58 0.0279(8) 0.0216(7) 0.0272(8) 0.0098(6) 0.0102(6) 0.0059(6)
C59 0.0335(9) 0.0211(7) 0.0380(9) 0.0120(7) 0.0123(7) 0.0097(6)
C60 0.0291(8) 0.0241(8) 0.0357(9) 0.0068(7) 0.0132(7) 0.0104(6)
C61 0.0263(7) 0.0247(7) 0.0240(7) 0.0047(6) 0.0108(6) 0.0058(6)
C62 0.0235(7) 0.0212(7) 0.0196(7) 0.0064(6) 0.0070(5) 0.0059(5)
C63 0.0358(9) 0.0348(8) 0.0297(8) 0.0070(7) 0.0193(7) 0.0093(6)
C64 0.0481(12) 0.0298(9) 0.0665(14) 0.0263(10) 0.0232(11) 0.0175(8)
C65 0.0223(7) 0.0251(7) 0.0209(7) 0.0096(6) 0.0066(6) 0.0059(6)
C66 0.0285(8) 0.0281(8) 0.0296(8) 0.0072(7) 0.0138(7) 0.0062(6)
C67 0.0297(9) 0.0383(10) 0.0416(10) 0.0112(8) 0.0211(8) 0.0055(7)
C68 0.0273(8) 0.0418(10) 0.0390(10) 0.0116(8) 0.0115(7) -0.0033(7)
C69 0.0321(9) 0.0388(10) 0.0263(8) 0.0059(7) 0.0087(7) -0.0063(7)
C70 0.0290(8) 0.0317(8) 0.0217(7) 0.0069(6) 0.0095(6) -0.0007(6)
C71A 0.0319(19) 0.036(2) 0.0256(17) 0.0135(17) 0.0047(14) -0.0014(15)
C71B 0.042(5) 0.043(6) 0.023(5) 0.007(4) 0.000(4) -0.015(4)
C72 0.0512(12) 0.0571(12) 0.0695(14) 0.0050(10) 0.0441(11) -0.0033(10)
B1 0.0220(7) 0.0209(7) 0.0166(7) 0.0070(6) 0.0067(6) 0.0066(6)
C80A 0.053(4) 0.065(5) 0.056(4) 0.031(4) 0.027(3) 0.016(3)
C81A 0.037(4) 0.048(4) 0.042(3) 0.026(3) 0.015(3) 0.000(3)
C82A 0.043(4) 0.060(5) 0.037(3) 0.027(3) 0.011(3) 0.000(3)
C83A 0.044(5) 0.083(6) 0.032(3) 0.009(4) 0.008(3) -0.006(4)
C84A 0.054(6) 0.079(6) 0.057(5) 0.005(4) 0.019(4) 0.007(5)
C85A 0.051(5) 0.072(6) 0.062(5) 0.012(4) 0.012(4) 0.008(4)
C86A 0.047(5) 0.044(4) 0.055(5) 0.021(3) 0.008(3) 0.002(3)
C80B 0.063(4) 0.060(3) 0.051(3) 0.022(2) 0.014(3) 0.018(3)
C81B 0.062(4) 0.060(3) 0.050(3) 0.0223(19) 0.015(2) 0.018(2)
C82B 0.054(4) 0.052(3) 0.046(3) 0.016(2) 0.009(3) 0.011(3)
C83B 0.056(5) 0.057(3) 0.053(3) 0.022(2) 0.014(3) 0.014(3)
C84B 0.063(4) 0.066(4) 0.059(3) 0.030(3) 0.021(3) 0.022(3)
C85B 0.046(4) 0.056(3) 0.042(3) 0.016(3) 0.004(3) 0.009(3)
C86B 0.048(5) 0.058(3) 0.045(3) 0.019(2) 0.006(3) 0.011(3)
C86 0.088(3) 0.083(2) 0.127(3) 0.051(2) 0.052(3) -0.0305(19)
C87 0.088(3) 0.074(2) 0.112(2) 0.0350(19) 0.031(2) -0.037(2)
C88 0.094(4) 0.101(3) 0.127(2) 0.056(2) 0.042(3) -0.021(3)
C89 0.112(4) 0.106(3) 0.127(3) 0.057(2) 0.045(3) -0.011(3)
C90 0.102(5) 0.114(4) 0.121(3) 0.053(2) 0.037(3) -0.011(3)
C91 0.091(4) 0.108(3) 0.117(3) 0.048(2) 0.034(3) -0.014(3)
C92 0.113(5) 0.115(3) 0.114(3) 0.049(2) 0.039(3) -0.001(3)

loop_
_atom_type_symbol
_atom_type_description
_atom_type_scat_dispersion_real
_atom_type_scat_dispersion_imag
_atom_type_scat_source
C C 0.0033 0.0016 'International Tables Vol C Tables 4.2.6.8 and 6.1.1.4'
H H 0.0000 0.0000 'International Tables Vol C Tables 4.2.6.8 and 6.1.1.4'
B B 0.0013 0.0007 'International Tables Vol C Tables 4.2.6.8 and 6.1.1.4'
F F 0.0171 0.0103 'International Tables Vol C Tables 4.2.6.8 and 6.1.1.4'
N N 0.0061 0.0033 'International Tables Vol C Tables 4.2.6.8 and 6.1.1.4'
O O 0.0106 0.0060 'International Tables Vol C Tables 4.2.6.8 and 6.1.1.4'
P P 0.1023 0.0942 'International Tables Vol C Tables 4.2.6.8 and 6.1.1.4'

loop_
_geom_angle_atom_site_label_1
_geom_angle_atom_site_label_2
_geom_angle_atom_site_label_3
_geom_angle
_geom_angle_site_symmetry_1
_geom_angle_site_symmetry_3
_geom_angle_publ_flag
O1 P1 N2 106.31(6) . . ?
O2 P1 O1 102.98(6) . . ?
O2 P1 N2 97.22(6) . . ?
O3 P1 O1 113.34(7) . . ?
O3 P1 O2 115.16(6) . . ?
O3 P1 N2 119.54(7) . . ?
C1 O1 P1 125.67(9) . . ?
C32 O2 P1 109.56(9) . . ?
C15 N1 C2 121.74(12) . . ?
C15 N1 C21 123.57(12) . . ?
C21 N1 C2 114.67(12) . . ?
C26 N2 P1 125.43(11) . . ?
C26 N2 C27 126.42(13) . . ?
C27 N2 P1 107.33(10) . . ?
O1 C1 C6 120.08(13) . . ?
C2 C1 O1 119.73(12) . . ?
C2 C1 C6 120.08(13) . . ?
C1 C2 N1 120.62(12) . . ?
C1 C2 C3 122.69(13) . . ?
C3 C2 N1 116.69(12) . . ?
C2 C3 H3 120.4 . . ?
C2 C3 C4 119.14(13) . . ?
C4 C3 H3 120.4 . . ?
C3 C4 C5 117.29(13) . . ?
C3 C4 C11 121.51(14) . . ?
C5 C4 C11 121.18(13) . . ?
C4 C5 H5 117.6 . . ?
C6 C5 C4 124.89(13) . . ?
C6 C5 H5 117.6 . . ?
C1 C6 C7 122.69(13) . . ?
C5 C6 C1 115.84(13) . . ?
C5 C6 C7 121.46(13) . . ?
C8 C7 C6 108.28(14) . . ?
C8 C7 C9 111.03(16) . . ?
C8 C7 C10 107.68(14) . . ?
C9 C7 C6 111.49(13) . . ?
C9 C7 C10 106.92(15) . . ?
C10 C7 C6 111.39(14) . . ?
C7 C8 H8A 109.5 . . ?
C7 C8 H8B 109.5 . . ?
C7 C8 H8C 109.5 . . ?
H8A C8 H8B 109.5 . . ?
H8A C8 H8C 109.5 . . ?
H8B C8 H8C 109.5 . . ?
C7 C9 H9A 109.5 . . ?
C7 C9 H9B 109.5 . . ?
C7 C9 H9C 109.5 . . ?
H9A C9 H9B 109.5 . . ?
H9A C9 H9C 109.5 . . ?
H9B C9 H9C 109.5 . . ?
C7 C10 H10A 109.5 . . ?
C7 C10 H10B 109.5 . . ?
C7 C10 H10C 109.5 . . ?
H10A C10 H10B 109.5 . . ?
H10A C10 H10C 109.5 . . ?
H10B C10 H10C 109.5 . . ?
C4 C11 C14 110.02(15) . . ?
C12 C11 C4 111.80(13) . . ?
C12 C11 C13 109.10(16) . . ?
C12 C11 C14 107.60(15) . . ?
C13 C11 C4 108.82(14) . . ?
C13 C11 C14 109.46(16) . . ?
C11 C12 H12A 109.5 . . ?
C11 C12 H12B 109.5 . . ?
C11 C12 H12C 109.5 . . ?
H12A C12 H12B 109.5 . . ?
H12A C12 H12C 109.5 . . ?
H12B C12 H12C 109.5 . . ?
C11 C13 H13A 109.5 . . ?
C11 C13 H13B 109.5 . . ?
C11 C13 H13C 109.5 . . ?
H13A C13 H13B 109.5 . . ?
H13A C13 H13C 109.5 . . ?
H13B C13 H13C 109.5 . . ?
C11 C14 H14A 109.5 . . ?
C11 C14 H14B 109.5 . . ?
C11 C14 H14C 109.5 . . ?
H14A C14 H14B 109.5 . . ?
H14A C14 H14C 109.5 . . ?
H14B C14 H14C 109.5 . . ?
N1 C15 C16 121.63(13) . . ?
N1 C15 C20 122.93(14) . . ?
C16 C15 C20 115.32(13) . . ?
C15 C16 H16A 109.9 . . ?
C15 C16 H16B 109.9 . . ?
C15 C16 C17 109.04(12) . . ?
H16A C16 H16B 108.3 . . ?
C17 C16 H16A 109.9 . . ?
C17 C16 H16B 109.9 . . ?
C16 C17 H17A 109.4 . . ?
C16 C17 H17B 109.4 . . ?
H17A C17 H17B 108.0 . . ?
C18 C17 C16 110.95(14) . . ?
C18 C17 H17A 109.4 . . ?
C18 C17 H17B 109.4 . . ?
C17 C18 H18A 109.2 . . ?
C17 C18 H18B 109.2 . . ?
H18A C18 H18B 107.9 . . ?
C19 C18 C17 112.18(15) . . ?
C19 C18 H18A 109.2 . . ?
C19 C18 H18B 109.2 . . ?
C18 C19 H19A 109.3 . . ?
C18 C19 H19B 109.3 . . ?
C18 C19 C20 111.72(13) . . ?
H19A C19 H19B 107.9 . . ?
C20 C19 H19A 109.3 . . ?
C20 C19 H19B 109.3 . . ?
C15 C20 C19 107.73(13) . . ?
C15 C20 H20A 110.2 . . ?
C15 C20 H20B 110.2 . . ?
C19 C20 H20A 110.2 . . ?
C19 C20 H20B 110.2 . . ?
H20A C20 H20B 108.5 . . ?
C22 C21 N1 119.63(14) . . ?
C22 C21 C26 121.90(14) . . ?
C26 C21 N1 118.46(12) . . ?
C21 C22 H22 120.4 . . ?
C23 C22 C21 119.16(16) . . ?
C23 C22 H22 120.4 . . ?
C22 C23 H23 120.3 . . ?
C24 C23 C22 119.45(15) . . ?
C24 C23 H23 120.3 . . ?
C23 C24 H24 119.3 . . ?
C23 C24 C25 121.40(15) . . ?
C25 C24 H24 119.3 . . ?
C24 C25 H25 120.1 . . ?
C24 C25 C26 119.88(16) . . ?
C26 C25 H25 120.1 . . ?
C21 C26 N2 120.30(13) . . ?
C25 C26 N2 121.50(14) . . ?
C25 C26 C21 118.19(14) . . ?
C28 C27 N2 129.34(14) . . ?
C28 C27 C32 120.08(15) . . ?
C32 C27 N2 110.54(14) . . ?
C27 C28 H28 120.9 . . ?
C27 C28 C29 118.26(15) . . ?
C29 C28 H28 120.9 . . ?
C28 C29 C37 118.93(16) . . ?
C30 C29 C28 119.36(16) . . ?
C30 C29 C37 121.67(17) . . ?
C29 C30 H30 118.1 . . ?
C29 C30 C31 123.86(17) . . ?
C31 C30 H30 118.1 . . ?
C30 C31 C33 123.71(15) . . ?
C32 C31 C30 114.17(15) . . ?
C32 C31 C33 122.09(15) . . ?
C27 C32 O2 112.53(14) . . ?
C31 C32 O2 123.24(14) . . ?
C31 C32 C27 124.23(15) . . ?
C34 C33 C31 110.51(15) . . ?
C34 C33 C36 109.34(16) . . ?
C35 C33 C31 111.25(15) . . ?
C35 C33 C34 108.42(16) . . ?
C35 C33 C36 108.06(17) . . ?
C36 C33 C31 109.22(14) . . ?
C33 C34 H34A 109.5 . . ?
C33 C34 H34B 109.5 . . ?
C33 C34 H34C 109.5 . . ?
H34A C34 H34B 109.5 . . ?
H34A C34 H34C 109.5 . . ?
H34B C34 H34C 109.5 . . ?
C33 C35 H35A 109.5 . . ?
C33 C35 H35B 109.5 . . ?
C33 C35 H35C 109.5 . . ?
H35A C35 H35B 109.5 . . ?
H35A C35 H35C 109.5 . . ?
H35B C35 H35C 109.5 . . ?
C33 C36 H36A 109.5 . . ?
C33 C36 H36B 109.5 . . ?
C33 C36 H36C 109.5 . . ?
H36A C36 H36B 109.5 . . ?
H36A C36 H36C 109.5 . . ?
H36B C36 H36C 109.5 . . ?
C38 C37 C29 108.65(16) . . ?
C38 C37 C40 108.8(2) . . ?
C39 C37 C29 110.0(2) . . ?
C39 C37 C38 109.8(2) . . ?
C39 C37 C40 107.3(2) . . ?
C40 C37 C29 112.32(18) . . ?
C37 C38 H38A 109.5 . . ?
C37 C38 H38B 109.5 . . ?
C37 C38 H38C 109.5 . . ?
H38A C38 H38B 109.5 . . ?
H38A C38 H38C 109.5 . . ?
H38B C38 H38C 109.5 . . ?
C37 C39 H39A 109.5 . . ?
C37 C39 H39B 109.5 . . ?
C37 C39 H39C 109.5 . . ?
H39A C39 H39B 109.5 . . ?
H39A C39 H39C 109.5 . . ?
H39B C39 H39C 109.5 . . ?
C37 C40 H40A 109.5 . . ?
C37 C40 H40B 109.5 . . ?
C37 C40 H40C 109.5 . . ?
H40A C40 H40B 109.5 . . ?
H40A C40 H40C 109.5 . . ?
H40B C40 H40C 109.5 . . ?
C42 C41 B1 119.69(13) . . ?
C46 C41 C42 115.46(13) . . ?
C46 C41 B1 124.85(13) . . ?
C41 C42 H42 118.7 . . ?
C43 C42 C41 122.56(14) . . ?
C43 C42 H42 118.7 . . ?
C42 C43 C48 119.90(15) . . ?
C44 C43 C42 120.73(15) . . ?
C44 C43 C48 119.33(15) . . ?
C43 C44 H44 121.1 . . ?
C45 C44 C43 117.87(15) . . ?
C45 C44 H44 121.1 . . ?
C44 C45 C46 121.22(15) . . ?
C44 C45 C47 119.68(15) . . ?
C46 C45 C47 119.09(14) . . ?
C41 C46 H46 118.9 . . ?
C45 C46 C41 122.12(14) . . ?
C45 C46 H46 118.9 . . ?
F4 C47 C45 112.73(16) . . ?
F5 C47 F4 105.59(18) . . ?
F5 C47 F6 105.4(2) . . ?
F5 C47 C45 112.35(16) . . ?
F6 C47 F4 107.34(17) . . ?
F6 C47 C45 112.91(17) . . ?
F1 C48 F2 101.9(4) . . ?
F1 C48 F3 113.3(7) . . ?
F1 C48 C43 116.6(3) . . ?
F1A C48 F2A 110.4(6) . . ?
F1A C48 F3A 107.1(4) . . ?
F1A C48 C43 116.9(4) . . ?
F2 C48 C43 107.8(3) . . ?
F2A C48 F3A 98.8(5) . . ?
F2A C48 C43 113.8(4) . . ?
F3 C48 F2 101.3(7) . . ?
F3 C48 C43 113.8(6) . . ?
F3A C48 C43 107.9(4) . . ?
C50 C49 C54 115.57(14) . . ?
C50 C49 B1 120.72(13) . . ?
C54 C49 B1 123.36(14) . . ?
C49 C50 H50 118.8 . . ?
C51 C50 C49 122.43(14) . . ?
C51 C50 H50 118.8 . . ?
C50 C51 C56 118.26(14) . . ?
C52 C51 C50 120.88(15) . . ?
C52 C51 C56 120.83(14) . . ?
C51 C52 H52 121.2 . . ?
C53 C52 C51 117.69(15) . . ?
C53 C52 H52 121.2 . . ?
C52 C53 C54 121.35(14) . . ?
C52 C53 C55 119.59(15) . . ?
C54 C53 C55 119.07(16) . . ?
C49 C54 H54 119.0 . . ?
C53 C54 C49 122.05(15) . . ?
C53 C54 H54 119.0 . . ?
F10A C55 C53 111.2(4) . . ?
F10B C55 F12B 98.0(7) . . ?
F10B C55 C53 114.2(6) . . ?
F11A C55 F10A 106.1(5) . . ?
F11A C55 F12A 112.2(6) . . ?
F11A C55 C53 111.8(3) . . ?
F11B C55 F10B 105.1(8) . . ?
F11B C55 F12B 106.4(6) . . ?
F11B C55 C53 116.5(6) . . ?
F12A C55 F10A 103.6(5) . . ?
F12A C55 C53 111.5(3) . . ?
F12B C55 C53 114.5(4) . . ?
F7 C56 F9 105.77(15) . . ?
F7 C56 C51 113.74(15) . . ?
F8 C56 F7 106.50(15) . . ?
F8 C56 F9 105.84(17) . . ?
F8 C56 C51 112.12(15) . . ?
F9 C56 C51 112.28(14) . . ?
C58 C57 B1 120.81(14) . . ?
C62 C57 C58 115.65(14) . . ?
C62 C57 B1 123.51(13) . . ?
C57 C58 H58 119.1 . . ?
C59 C58 C57 121.85(16) . . ?
C59 C58 H58 119.1 . . ?
C58 C59 C64 120.04(17) . . ?
C60 C59 C58 121.33(16) . . ?
C60 C59 C64 118.58(16) . . ?
C59 C60 H60 121.0 . . ?
C61 C60 C59 117.95(15) . . ?
C61 C60 H60 121.0 . . ?
C60 C61 C62 120.86(16) . . ?
C60 C61 C63 119.83(15) . . ?
C62 C61 C63 119.30(16) . . ?
C57 C62 C61 122.36(15) . . ?
C57 C62 H62 118.8 . . ?
C61 C62 H62 118.8 . . ?
F16A C63 C61 111.3(2) . . ?
F16B C63 F17B 109.3(9) . . ?
F16B C63 F18B 109.0(6) . . ?
F16B C63 C61 117.4(5) . . ?
F17A C63 F16A 103.4(4) . . ?
F17A C63 F18A 110.6(4) . . ?
F17A C63 C61 114.4(4) . . ?
F17B C63 F18B 97.2(8) . . ?
F17B C63 C61 112.4(7) . . ?
F18A C63 F16A 102.1(3) . . ?
F18A C63 C61 113.9(2) . . ?
F18B C63 C61 109.6(4) . . ?
F13A C64 F14A 109.4(2) . . ?
F13A C64 F15A 106.4(3) . . ?
F13A C64 C59 116.7(2) . . ?
F13B C64 C59 107.0(2) . . ?
F14A C64 F15A 100.0(2) . . ?
F14A C64 C59 111.0(2) . . ?
F14B C64 F13B 108.8(4) . . ?
F14B C64 F15B 114.1(5) . . ?
F14B C64 C59 118.3(3) . . ?
F15A C64 C59 111.96(18) . . ?
F15B C64 F13B 95.5(3) . . ?
F15B C64 C59 110.4(2) . . ?
C66 C65 C70 115.23(15) . . ?
C66 C65 B1 123.81(14) . . ?
C70 C65 B1 120.96(14) . . ?
C65 C66 H66 118.7 . . ?
C67 C66 C65 122.59(16) . . ?
C67 C66 H66 118.7 . . ?
C66 C67 C72 119.50(18) . . ?
C68 C67 C66 120.84(17) . . ?
C68 C67 C72 119.64(18) . . ?
C67 C68 H68 121.0 . . ?
C69 C68 C67 117.99(17) . . ?
C69 C68 H68 121.0 . . ?
C68 C69 C70 120.89(17) . . ?
C68 C69 C71A 120.0(2) . . ?
C68 C69 C71B 116.5(5) . . ?
C70 C69 C71A 118.9(2) . . ?
C70 C69 C71B 120.0(4) . . ?
C65 C70 H70 118.8 . . ?
C69 C70 C65 122.40(16) . . ?
C69 C70 H70 118.8 . . ?
F22A C71A F23A 106.1(4) . . ?
F22A C71A F24A 105.9(4) . . ?
F22A C71A C69 114.0(4) . . ?
F23A C71A C69 109.2(4) . . ?
F24A C71A F23A 105.3(4) . . ?
F24A C71A C69 115.7(4) . . ?
F22B C71B C69 115.6(9) . . ?
F23B C71B F22B 101.2(9) . . ?
F23B C71B C69 117.7(8) . . ?
F24B C71B F22B 111.7(12) . . ?
F24B C71B F23B 106.0(12) . . ?
F24B C71B C69 104.5(8) . . ?
F19A C72 F20A 102.9(4) . . ?
F19A C72 C67 114.9(3) . . ?
F19B C72 F21B 102.7(8) . . ?
F19B C72 C67 110.6(6) . . ?
F20A C72 C67 111.4(4) . . ?
F20B C72 F19B 111.2(9) . . ?
F20B C72 F21B 107.1(8) . . ?
F20B C72 C67 115.4(5) . . ?
F21A C72 F19A 108.5(6) . . ?
F21A C72 F20A 104.0(5) . . ?
F21A C72 C67 114.0(3) . . ?
F21B C72 C67 108.9(4) . . ?
C41 B1 C49 108.38(12) . . ?
C41 B1 C57 111.98(12) . . ?
C41 B1 C65 109.96(12) . . ?
C49 B1 C57 107.40(12) . . ?
C49 B1 C65 110.98(12) . . ?
C57 B1 C65 108.14(12) . . ?
H80A C80A H80B 109.5 . . ?
H80A C80A H80C 109.5 . . ?
H80B C80A H80C 109.5 . . ?
C81A C80A H80A 109.5 . . ?
C81A C80A H80B 109.5 . . ?
C81A C80A H80C 109.5 . . ?
C82A C81A C80A 121.6(7) . . ?
C82A C81A C86A 119.9(7) . . ?
C86A C81A C80A 118.4(7) . . ?
C81A C82A H82A 119.0 . . ?
C81A C82A C83A 122.0(8) . . ?
C83A C82A H82A 119.0 . . ?
C82A C83A H83A 121.2 . . ?
C82A C83A C84A 117.6(8) . . ?
C84A C83A H83A 121.2 . . ?
C83A C84A H84A 119.6 . . ?
C85A C84A C83A 120.8(9) . . ?
C85A C84A H84A 119.6 . . ?
C84A C85A H85A 118.9 . . ?
C84A C85A C86A 122.2(9) . . ?
C86A C85A H85A 118.9 . . ?
C81A C86A C85A 117.3(8) . . ?
C81A C86A H86A 121.3 . . ?
C85A C86A H86A 121.3 . . ?
H80D C80B H80E 109.5 . . ?
H80D C80B H80F 109.5 . . ?
H80E C80B H80F 109.5 . . ?
C81B C80B H80D 109.5 . . ?
C81B C80B H80E 109.5 . . ?
C81B C80B H80F 109.5 . . ?
C82B C81B C80B 114.1(11) . . ?
C86B C81B C80B 124.9(12) . . ?
C86B C81B C82B 121.0(12) . . ?
C81B C82B H82B 121.9 . . ?
C83B C82B C81B 116.1(12) . . ?
C83B C82B H82B 121.9 . . ?
C82B C83B H83B 118.2 . . ?
C84B C83B C82B 123.5(12) . . ?
C84B C83B H83B 118.2 . . ?
C83B C84B H84B 119.9 . . ?
C83B C84B C85B 120.3(12) . . ?
C85B C84B H84B 119.9 . . ?
C84B C85B H85B 122.0 . . ?
C86B C85B C84B 115.9(12) . . ?
C86B C85B H85B 122.0 . . ?
C81B C86B C85B 122.6(12) . . ?
C81B C86B H86B 118.7 . . ?
C85B C86B H86B 118.7 . . ?
H86C C86 H86D 109.5 . . ?
H86C C86 H86E 109.5 . . ?
H86D C86 H86E 109.5 . . ?
C87 C86 H86C 109.5 . . ?
C87 C86 H86D 109.5 . . ?
C87 C86 H86E 109.5 . . ?
C88 C87 C86 121.0 . . ?
C92 C87 C86 121.1 . . ?
C92 C87 C88 117.9 . . ?
C87 C88 H88 119.6 . . ?
C89 C88 C87 120.8 . . ?
C89 C88 H88 119.6 . . ?
C88 C89 H89 119.8 . . ?
C88 C89 C90 120.4 . . ?
C90 C89 H89 119.8 . . ?
C89 C90 H90 120.2 . . ?
C89 C90 C91 119.7 . . ?
C91 C90 H90 120.2 . . ?
C90 C91 H91 120.2 . . ?
C92 C91 C90 119.5 . . ?
C92 C91 H91 120.2 . . ?
C87 C92 H92 119.1 . . ?
C91 C92 C87 121.7 . . ?
C91 C92 H92 119.1 . . ?

loop_
_geom_bond_atom_site_label_1
_geom_bond_atom_site_label_2
_geom_bond_distance
_geom_bond_site_symmetry_2
_geom_bond_publ_flag
P1 O1 1.5973(11) . ?
P1 O2 1.5828(12) . ?
P1 O3 1.4538(12) . ?
P1 N2 1.6653(14) . ?
O1 C1 1.3976(17) . ?
O2 C32 1.4123(19) . ?
N1 C2 1.4583(17) . ?
N1 C15 1.310(2) . ?
N1 C21 1.4541(19) . ?
N2 C26 1.4200(18) . ?
N2 C27 1.434(2) . ?
C1 C2 1.384(2) . ?
C1 C6 1.4066(19) . ?
C2 C3 1.387(2) . ?
C3 H3 0.9500 . ?
C3 C4 1.3914(19) . ?
C4 C5 1.401(2) . ?
C4 C11 1.528(2) . ?
C5 H5 0.9500 . ?
C5 C6 1.396(2) . ?
C6 C7 1.539(2) . ?
C7 C8 1.535(3) . ?
C7 C9 1.537(3) . ?
C7 C10 1.539(2) . ?
C8 H8A 0.9800 . ?
C8 H8B 0.9800 . ?
C8 H8C 0.9800 . ?
C9 H9A 0.9800 . ?
C9 H9B 0.9800 . ?
C9 H9C 0.9800 . ?
C10 H10A 0.9800 . ?
C10 H10B 0.9800 . ?
C10 H10C 0.9800 . ?
C11 C12 1.525(2) . ?
C11 C13 1.526(3) . ?
C11 C14 1.541(3) . ?
C12 H12A 0.9800 . ?
C12 H12B 0.9800 . ?
C12 H12C 0.9800 . ?
C13 H13A 0.9800 . ?
C13 H13B 0.9800 . ?
C13 H13C 0.9800 . ?
C14 H14A 0.9800 . ?
C14 H14B 0.9800 . ?
C14 H14C 0.9800 . ?
C15 C16 1.485(2) . ?
C15 C20 1.4856(19) . ?
C16 H16A 0.9900 . ?
C16 H16B 0.9900 . ?
C16 C17 1.540(2) . ?
C17 H17A 0.9900 . ?
C17 H17B 0.9900 . ?
C17 C18 1.523(2) . ?
C18 H18A 0.9900 . ?
C18 H18B 0.9900 . ?
C18 C19 1.520(3) . ?
C19 H19A 0.9900 . ?
C19 H19B 0.9900 . ?
C19 C20 1.549(2) . ?
C20 H20A 0.9900 . ?
C20 H20B 0.9900 . ?
C21 C22 1.392(2) . ?
C21 C26 1.399(2) . ?
C22 H22 0.9500 . ?
C22 C23 1.389(2) . ?
C23 H23 0.9500 . ?
C23 C24 1.386(3) . ?
C24 H24 0.9500 . ?
C24 C25 1.391(2) . ?
C25 H25 0.9500 . ?
C25 C26 1.395(2) . ?
C27 C28 1.383(2) . ?
C27 C32 1.393(2) . ?
C28 H28 0.9500 . ?
C28 C29 1.401(3) . ?
C29 C30 1.395(3) . ?
C29 C37 1.536(3) . ?
C30 H30 0.9500 . ?
C30 C31 1.401(2) . ?
C31 C32 1.380(2) . ?
C31 C33 1.536(2) . ?
C33 C34 1.534(3) . ?
C33 C35 1.529(3) . ?
C33 C36 1.535(3) . ?
C34 H34A 0.9800 . ?
C34 H34B 0.9800 . ?
C34 H34C 0.9800 . ?
C35 H35A 0.9800 . ?
C35 H35B 0.9800 . ?
C35 H35C 0.9800 . ?
C36 H36A 0.9800 . ?
C36 H36B 0.9800 . ?
C36 H36C 0.9800 . ?
C37 C38 1.529(3) . ?
C37 C39 1.528(4) . ?
C37 C40 1.534(3) . ?
C38 H38A 0.9800 . ?
C38 H38B 0.9800 . ?
C38 H38C 0.9800 . ?
C39 H39A 0.9800 . ?
C39 H39B 0.9800 . ?
C39 H39C 0.9800 . ?
C40 H40A 0.9800 . ?
C40 H40B 0.9800 . ?
C40 H40C 0.9800 . ?
F1 C48 1.286(5) . ?
F1A C48 1.231(8) . ?
F2 C48 1.418(7) . ?
F2A C48 1.311(7) . ?
F3 C48 1.321(9) . ?
F3A C48 1.417(7) . ?
F4 C47 1.328(2) . ?
F5 C47 1.320(2) . ?
F6 C47 1.326(3) . ?
F7 C56 1.330(2) . ?
F8 C56 1.329(2) . ?
F9 C56 1.332(2) . ?
F10A C55 1.359(5) . ?
F10B C55 1.342(8) . ?
F11A C55 1.286(5) . ?
F11B C55 1.259(8) . ?
F12A C55 1.300(6) . ?
F12B C55 1.344(7) . ?
F13A C64 1.229(3) . ?
F13B C64 1.472(4) . ?
F14A C64 1.399(3) . ?
F14B C64 1.152(4) . ?
F15A C64 1.402(3) . ?
F15B C64 1.374(4) . ?
F16A C63 1.377(3) . ?
F16B C63 1.197(8) . ?
F17A C63 1.302(4) . ?
F17B C63 1.321(9) . ?
F18A C63 1.307(3) . ?
F18B C63 1.384(6) . ?
F19A C72 1.301(5) . ?
F19B C72 1.295(8) . ?
F20A C72 1.347(6) . ?
F20B C72 1.237(7) . ?
F21A C72 1.298(6) . ?
F21B C72 1.371(8) . ?
F22A C71A 1.314(6) . ?
F22B C71B 1.322(12) . ?
F23A C71A 1.349(5) . ?
F23B C71B 1.305(11) . ?
F24A C71A 1.323(5) . ?
F24B C71B 1.267(12) . ?
C41 C42 1.408(2) . ?
C41 C46 1.399(2) . ?
C41 B1 1.642(2) . ?
C42 H42 0.9500 . ?
C42 C43 1.390(2) . ?
C43 C44 1.390(2) . ?
C43 C48 1.497(2) . ?
C44 H44 0.9500 . ?
C44 C45 1.386(2) . ?
C45 C46 1.396(2) . ?
C45 C47 1.504(2) . ?
C46 H46 0.9500 . ?
C49 C50 1.400(2) . ?
C49 C54 1.406(2) . ?
C49 B1 1.644(2) . ?
C50 H50 0.9500 . ?
C50 C51 1.395(2) . ?
C51 C52 1.389(2) . ?
C51 C56 1.493(2) . ?
C52 H52 0.9500 . ?
C52 C53 1.387(2) . ?
C53 C54 1.392(2) . ?
C53 C55 1.501(2) . ?
C54 H54 0.9500 . ?
C57 C58 1.408(2) . ?
C57 C62 1.397(2) . ?
C57 B1 1.647(2) . ?
C58 H58 0.9500 . ?
C58 C59 1.392(2) . ?
C59 C60 1.384(3) . ?
C59 C64 1.502(3) . ?
C60 H60 0.9500 . ?
C60 C61 1.383(2) . ?
C61 C62 1.398(2) . ?
C61 C63 1.495(2) . ?
C62 H62 0.9500 . ?
C65 C66 1.401(2) . ?
C65 C70 1.404(2) . ?
C65 B1 1.651(2) . ?
C66 H66 0.9500 . ?
C66 C67 1.390(3) . ?
C67 C68 1.387(3) . ?
C67 C72 1.498(3) . ?
C68 H68 0.9500 . ?
C68 C69 1.383(3) . ?
C69 C70 1.394(2) . ?
C69 C71A 1.526(5) . ?
C69 C71B 1.501(9) . ?
C70 H70 0.9500 . ?
C80A H80A 0.9800 . ?
C80A H80B 0.9800 . ?
C80A H80C 0.9800 . ?
C80A C81A 1.498(9) . ?
C81A C82A 1.373(8) . ?
C81A C86A 1.394(8) . ?
C82A H82A 0.9500 . ?
C82A C83A 1.386(9) . ?
C83A H83A 0.9500 . ?
C83A C84A 1.387(10) . ?
C84A H84A 0.9500 . ?
C84A C85A 1.348(10) . ?
C85A H85A 0.9500 . ?
C85A C86A 1.395(9) . ?
C86A H86A 0.9500 . ?
C80B H80D 0.9800 . ?
C80B H80E 0.9800 . ?
C80B H80F 0.9800 . ?
C80B C81B 1.469(15) . ?
C81B C82B 1.385(11) . ?
C81B C86B 1.378(11) . ?
C82B H82B 0.9500 . ?
C82B C83B 1.378(11) . ?
C83B H83B 0.9500 . ?
C83B C84B 1.373(11) . ?
C84B H84B 0.9500 . ?
C84B C85B 1.395(11) . ?
C85B H85B 0.9500 . ?
C85B C86B 1.394(11) . ?
C86B H86B 0.9500 . ?
C86 H86C 0.9800 . ?
C86 H86D 0.9800 . ?
C86 H86E 0.9800 . ?
C86 C87 1.5058 . ?
C87 C88 1.3944 . ?
C87 C92 1.3920 . ?
C88 H88 0.9500 . ?
C88 C89 1.3801 . ?
C89 H89 0.9500 . ?
C89 C90 1.3812 . ?
C90 H90 0.9500 . ?
C90 C91 1.3900 . ?
C91 H91 0.9500 . ?
C91 C92 1.3773 . ?
C92 H92 0.9500 . ?

loop_
_geom_torsion_atom_site_label_1
_geom_torsion_atom_site_label_2
_geom_torsion_atom_site_label_3
_geom_torsion_atom_site_label_4
_geom_torsion
_geom_torsion_site_symmetry_1
_geom_torsion_site_symmetry_2
_geom_torsion_site_symmetry_3
_geom_torsion_site_symmetry_4
_geom_torsion_publ_flag
P1 O1 C1 C2 -39.64(19) . . . . ?
P1 O1 C1 C6 144.25(12) . . . . ?
P1 O2 C32 C27 11.61(15) . . . . ?
P1 O2 C32 C31 -168.81(13) . . . . ?
P1 N2 C26 C21 -38.19(18) . . . . ?
P1 N2 C26 C25 140.88(13) . . . . ?
P1 N2 C27 C28 167.50(14) . . . . ?
P1 N2 C27 C32 -10.31(14) . . . . ?
O1 P1 O2 C32 92.93(10) . . . . ?
O1 P1 N2 C26 99.32(12) . . . . ?
O1 P1 N2 C27 -90.52(10) . . . . ?
O1 C1 C2 N1 0.2(2) . . . . ?
O1 C1 C2 C3 -179.55(14) . . . . ?
O1 C1 C6 C5 178.48(14) . . . . ?
O1 C1 C6 C7 -3.1(2) . . . . ?
O2 P1 O1 C1 -130.56(12) . . . . ?
O2 P1 N2 C26 -154.85(12) . . . . ?
O2 P1 N2 C27 15.31(10) . . . . ?
O3 P1 O1 C1 104.37(12) . . . . ?
O3 P1 O2 C32 -143.19(10) . . . . ?
O3 P1 N2 C26 -30.50(15) . . . . ?
O3 P1 N2 C27 139.66(10) . . . . ?
N1 C2 C3 C4 -177.90(14) . . . . ?
N1 C15 C16 C17 -116.81(15) . . . . ?
N1 C15 C20 C19 117.19(16) . . . . ?
N1 C21 C22 C23 -179.62(14) . . . . ?
N1 C21 C26 N2 -0.5(2) . . . . ?
N1 C21 C26 C25 -179.57(13) . . . . ?
N2 P1 O1 C1 -28.92(13) . . . . ?
N2 P1 O2 C32 -15.71(10) . . . . ?
N2 C27 C28 C29 -179.64(15) . . . . ?
N2 C27 C32 O2 -0.38(17) . . . . ?
N2 C27 C32 C31 -179.95(14) . . . . ?
C1 C2 C3 C4 1.9(2) . . . . ?
C1 C6 C7 C8 -68.5(2) . . . . ?
C1 C6 C7 C9 54.0(2) . . . . ?
C1 C6 C7 C10 173.31(16) . . . . ?
C2 N1 C15 C16 3.0(2) . . . . ?
C2 N1 C15 C20 -172.66(13) . . . . ?
C2 N1 C21 C22 109.38(15) . . . . ?
C2 N1 C21 C26 -69.50(16) . . . . ?
C2 C1 C6 C5 2.4(2) . . . . ?
C2 C1 C6 C7 -179.24(14) . . . . ?
C2 C3 C4 C5 0.6(2) . . . . ?
C2 C3 C4 C11 178.83(14) . . . . ?
C3 C4 C5 C6 -1.5(2) . . . . ?
C3 C4 C11 C12 8.5(2) . . . . ?
C3 C4 C11 C13 -112.05(19) . . . . ?
C3 C4 C11 C14 128.03(17) . . . . ?
C4 C5 C6 C1 0.0(2) . . . . ?
C4 C5 C6 C7 -178.35(15) . . . . ?
C5 C4 C11 C12 -173.27(16) . . . . ?
C5 C4 C11 C13 66.2(2) . . . . ?
C5 C4 C11 C14 -53.8(2) . . . . ?
C5 C6 C7 C8 109.83(17) . . . . ?
C5 C6 C7 C9 -127.75(17) . . . . ?
C5 C6 C7 C10 -8.4(2) . . . . ?
C6 C1 C2 N1 176.33(14) . . . . ?
C6 C1 C2 C3 -3.4(2) . . . . ?
C11 C4 C5 C6 -179.80(15) . . . . ?
C15 N1 C2 C1 -75.43(19) . . . . ?
C15 N1 C2 C3 104.35(16) . . . . ?
C15 N1 C21 C22 -69.24(19) . . . . ?
C15 N1 C21 C26 111.88(16) . . . . ?
C15 C16 C17 C18 -53.82(18) . . . . ?
C16 C15 C20 C19 -58.76(17) . . . . ?
C16 C17 C18 C19 53.45(19) . . . . ?
C17 C18 C19 C20 -54.14(19) . . . . ?
C18 C19 C20 C15 54.27(17) . . . . ?
C20 C15 C16 C17 59.20(17) . . . . ?
C21 N1 C2 C1 105.92(16) . . . . ?
C21 N1 C2 C3 -74.29(17) . . . . ?
C21 N1 C15 C16 -178.43(13) . . . . ?
C21 N1 C15 C20 5.9(2) . . . . ?
C21 C22 C23 C24 -0.4(2) . . . . ?
C22 C21 C26 N2 -179.34(13) . . . . ?
C22 C21 C26 C25 1.6(2) . . . . ?
C22 C23 C24 C25 0.8(3) . . . . ?
C23 C24 C25 C26 0.0(3) . . . . ?
C24 C25 C26 N2 179.76(14) . . . . ?
C24 C25 C26 C21 -1.2(2) . . . . ?
C26 N2 C27 C28 -22.5(2) . . . . ?
C26 N2 C27 C32 159.72(13) . . . . ?
C26 C21 C22 C23 -0.8(2) . . . . ?
C27 N2 C26 C21 153.51(14) . . . . ?
C27 N2 C26 C25 -27.4(2) . . . . ?
C27 C28 C29 C30 0.9(3) . . . . ?
C27 C28 C29 C37 -176.81(17) . . . . ?
C28 C27 C32 O2 -178.43(13) . . . . ?
C28 C27 C32 C31 2.0(2) . . . . ?
C28 C29 C30 C31 0.3(3) . . . . ?
C28 C29 C37 C38 64.3(2) . . . . ?
C28 C29 C37 C39 -55.9(3) . . . . ?
C28 C29 C37 C40 -175.3(2) . . . . ?
C29 C30 C31 C32 -0.4(3) . . . . ?
C29 C30 C31 C33 -178.21(17) . . . . ?
C30 C29 C37 C38 -113.3(2) . . . . ?
C30 C29 C37 C39 126.4(2) . . . . ?
C30 C29 C37 C40 7.1(3) . . . . ?
C30 C31 C32 O2 179.74(14) . . . . ?
C30 C31 C32 C27 -0.7(2) . . . . ?
C30 C31 C33 C34 -123.71(18) . . . . ?
C30 C31 C33 C35 -3.2(3) . . . . ?
C30 C31 C33 C36 115.97(19) . . . . ?
C32 C27 C28 C29 -2.0(2) . . . . ?
C32 C31 C33 C34 58.7(2) . . . . ?
C32 C31 C33 C35 179.16(17) . . . . ?
C32 C31 C33 C36 -61.6(2) . . . . ?
C33 C31 C32 O2 -2.4(2) . . . . ?
C33 C31 C32 C27 177.09(15) . . . . ?
C37 C29 C30 C31 177.98(18) . . . . ?
C41 C42 C43 C44 -1.8(3) . . . . ?
C41 C42 C43 C48 175.72(17) . . . . ?
C42 C41 C46 C45 -1.0(2) . . . . ?
C42 C41 B1 C49 -52.89(18) . . . . ?
C42 C41 B1 C57 -171.17(14) . . . . ?
C42 C41 B1 C65 68.58(17) . . . . ?
C42 C43 C44 C45 0.1(3) . . . . ?
C42 C43 C48 F1 12.8(8) . . . . ?
C42 C43 C48 F1A -69.9(10) . . . . ?
C42 C43 C48 F2 -101.0(5) . . . . ?
C42 C43 C48 F2A 159.4(6) . . . . ?
C42 C43 C48 F3 147.5(6) . . . . ?
C42 C43 C48 F3A 50.8(7) . . . . ?
C43 C44 C45 C46 1.2(3) . . . . ?
C43 C44 C45 C47 -177.91(18) . . . . ?
C44 C43 C48 F1 -169.6(8) . . . . ?
C44 C43 C48 F1A 107.6(10) . . . . ?
C44 C43 C48 F2 76.6(6) . . . . ?
C44 C43 C48 F2A -23.0(6) . . . . ?
C44 C43 C48 F3 -34.9(7) . . . . ?
C44 C43 C48 F3A -131.6(7) . . . . ?
C44 C45 C46 C41 -0.7(3) . . . . ?
C44 C45 C47 F4 -16.9(3) . . . . ?
C44 C45 C47 F5 -136.1(2) . . . . ?
C44 C45 C47 F6 105.0(2) . . . . ?
C46 C41 C42 C43 2.2(2) . . . . ?
C46 C41 B1 C49 127.51(15) . . . . ?
C46 C41 B1 C57 9.2(2) . . . . ?
C46 C41 B1 C65 -111.02(17) . . . . ?
C46 C45 C47 F4 164.00(18) . . . . ?
C46 C45 C47 F5 44.8(3) . . . . ?
C46 C45 C47 F6 -74.1(2) . . . . ?
C47 C45 C46 C41 178.38(17) . . . . ?
C48 C43 C44 C45 -177.51(19) . . . . ?
C49 C50 C51 C52 1.0(2) . . . . ?
C49 C50 C51 C56 -177.10(14) . . . . ?
C50 C49 C54 C53 -0.8(2) . . . . ?
C50 C49 B1 C41 -29.54(18) . . . . ?
C50 C49 B1 C57 91.62(15) . . . . ?
C50 C49 B1 C65 -150.37(13) . . . . ?
C50 C51 C52 C53 0.4(2) . . . . ?
C50 C51 C56 F7 -171.94(15) . . . . ?
C50 C51 C56 F8 67.1(2) . . . . ?
C50 C51 C56 F9 -51.9(2) . . . . ?
C51 C52 C53 C54 -1.9(2) . . . . ?
C51 C52 C53 C55 177.55(15) . . . . ?
C52 C51 C56 F7 10.0(2) . . . . ?
C52 C51 C56 F8 -110.96(18) . . . . ?
C52 C51 C56 F9 130.02(17) . . . . ?
C52 C53 C54 C49 2.2(2) . . . . ?
C52 C53 C55 F10A -3.3(5) . . . . ?
C52 C53 C55 F10B 93.6(8) . . . . ?
C52 C53 C55 F11A -121.8(7) . . . . ?
C52 C53 C55 F11B -29.4(9) . . . . ?
C52 C53 C55 F12A 111.7(5) . . . . ?
C52 C53 C55 F12B -154.5(7) . . . . ?
C54 C49 C50 C51 -0.8(2) . . . . ?
C54 C49 B1 C41 157.56(14) . . . . ?
C54 C49 B1 C57 -81.28(17) . . . . ?
C54 C49 B1 C65 36.72(19) . . . . ?
C54 C53 C55 F10A 176.2(5) . . . . ?
C54 C53 C55 F10B -87.0(8) . . . . ?
C54 C53 C55 F11A 57.7(8) . . . . ?
C54 C53 C55 F11B 150.1(9) . . . . ?
C54 C53 C55 F12A -68.8(5) . . . . ?
C54 C53 C55 F12B 25.0(7) . . . . ?
C55 C53 C54 C49 -177.29(15) . . . . ?
C56 C51 C52 C53 178.44(15) . . . . ?
C57 C58 C59 C60 0.5(3) . . . . ?
C57 C58 C59 C64 177.80(17) . . . . ?
C58 C57 C62 C61 0.0(2) . . . . ?
C58 C57 B1 C41 -71.53(18) . . . . ?
C58 C57 B1 C49 169.60(13) . . . . ?
C58 C57 B1 C65 49.77(18) . . . . ?
C58 C59 C60 C61 0.1(3) . . . . ?
C58 C59 C64 F13A -88.1(4) . . . . ?
C58 C59 C64 F13B -132.0(3) . . . . ?
C58 C59 C64 F14A 145.6(2) . . . . ?
C58 C59 C64 F14B 104.8(6) . . . . ?
C58 C59 C64 F15A 34.9(3) . . . . ?
C58 C59 C64 F15B -29.3(3) . . . . ?
C59 C60 C61 C62 -0.7(3) . . . . ?
C59 C60 C61 C63 178.38(16) . . . . ?
C60 C59 C64 F13A 89.2(3) . . . . ?
C60 C59 C64 F13B 45.3(3) . . . . ?
C60 C59 C64 F14A -37.0(3) . . . . ?
C60 C59 C64 F14B -77.9(6) . . . . ?
C60 C59 C64 F15A -147.8(2) . . . . ?
C60 C59 C64 F15B 148.0(3) . . . . ?
C60 C61 C62 C57 0.7(2) . . . . ?
C60 C61 C63 F16A -137.2(3) . . . . ?
C60 C61 C63 F16B -106.5(10) . . . . ?
C60 C61 C63 F17A 106.1(4) . . . . ?
C60 C61 C63 F17B 125.5(9) . . . . ?
C60 C61 C63 F18A -22.5(4) . . . . ?
C60 C61 C63 F18B 18.6(10) . . . . ?
C62 C57 C58 C59 -0.6(2) . . . . ?
C62 C57 B1 C41 110.65(16) . . . . ?
C62 C57 B1 C49 -8.22(19) . . . . ?
C62 C57 B1 C65 -128.05(15) . . . . ?
C62 C61 C63 F16A 41.9(3) . . . . ?
C62 C61 C63 F16B 72.7(10) . . . . ?
C62 C61 C63 F17A -74.8(4) . . . . ?
C62 C61 C63 F17B -55.4(9) . . . . ?
C62 C61 C63 F18A 156.6(4) . . . . ?
C62 C61 C63 F18B -162.3(10) . . . . ?
C63 C61 C62 C57 -178.45(15) . . . . ?
C64 C59 C60 C61 -177.15(17) . . . . ?
C65 C66 C67 C68 -0.7(3) . . . . ?
C65 C66 C67 C72 -179.0(2) . . . . ?
C66 C65 C70 C69 -2.0(3) . . . . ?
C66 C65 B1 C41 -17.1(2) . . . . ?
C66 C65 B1 C49 102.82(17) . . . . ?
C66 C65 B1 C57 -139.63(15) . . . . ?
C66 C67 C68 C69 -1.6(3) . . . . ?
C66 C67 C72 F19A -19.9(6) . . . . ?
C66 C67 C72 F19B -48.9(11) . . . . ?
C66 C67 C72 F20A -136.4(5) . . . . ?
C66 C67 C72 F20B -176.2(14) . . . . ?
C66 C67 C72 F21A 106.3(8) . . . . ?
C66 C67 C72 F21B 63.3(9) . . . . ?
C67 C68 C69 C70 2.0(3) . . . . ?
C67 C68 C69 C71A -173.2(3) . . . . ?
C67 C68 C69 C71B 163.8(6) . . . . ?
C68 C67 C72 F19A 161.7(5) . . . . ?
C68 C67 C72 F19B 132.8(11) . . . . ?
C68 C67 C72 F20A 45.3(6) . . . . ?
C68 C67 C72 F20B 5.5(14) . . . . ?
C68 C67 C72 F21A -72.0(9) . . . . ?
C68 C67 C72 F21B -115.1(9) . . . . ?
C68 C69 C70 C65 -0.2(3) . . . . ?
C68 C69 C71A F22A 14.4(5) . . . . ?
C68 C69 C71A F23A -104.0(4) . . . . ?
C68 C69 C71A F24A 137.5(4) . . . . ?
C68 C69 C71B F22B -10.1(11) . . . . ?
C68 C69 C71B F23B -129.7(10) . . . . ?
C68 C69 C71B F24B 113.0(12) . . . . ?
C70 C65 C66 C67 2.4(3) . . . . ?
C70 C65 B1 C41 163.21(14) . . . . ?
C70 C65 B1 C49 -76.88(18) . . . . ?
C70 C65 B1 C57 40.67(19) . . . . ?
C70 C69 C71A F22A -160.9(3) . . . . ?
C70 C69 C71A F23A 80.7(5) . . . . ?
C70 C69 C71A F24A -37.7(5) . . . . ?
C70 C69 C71B F22B 151.9(8) . . . . ?
C70 C69 C71B F23B 32.2(14) . . . . ?
C70 C69 C71B F24B -85.0(13) . . . . ?
C71A C69 C70 C65 175.0(3) . . . . ?
C71B C69 C70 C65 -161.4(6) . . . . ?
C72 C67 C68 C69 176.8(2) . . . . ?
B1 C41 C42 C43 -177.41(15) . . . . ?
B1 C41 C46 C45 178.65(15) . . . . ?
B1 C49 C50 C51 -174.23(13) . . . . ?
B1 C49 C54 C53 172.46(14) . . . . ?
B1 C57 C58 C59 -178.58(15) . . . . ?
B1 C57 C62 C61 177.93(14) . . . . ?
B1 C65 C66 C67 -177.31(17) . . . . ?
B1 C65 C70 C69 177.77(17) . . . . ?
C80A C81A C82A C83A -176.5(7) . . . . ?
C80A C81A C86A C85A 175.6(7) . . . . ?
C81A C82A C83A C84A -1.8(13) . . . . ?
C82A C81A C86A C85A -3.4(11) . . . . ?
C82A C83A C84A C85A 2.4(16) . . . . ?
C83A C84A C85A C86A -3.7(16) . . . . ?
C84A C85A C86A C81A 4.1(14) . . . . ?
C86A C81A C82A C83A 2.3(11) . . . . ?
C80B C81B C82B C83B -179.2(15) . . . . ?
C80B C81B C86B C85B 178.8(15) . . . . ?
C81B C82B C83B C84B -5(3) . . . . ?
C82B C81B C86B C85B -2(3) . . . . ?
C82B C83B C84B C85B 8(3) . . . . ?
C83B C84B C85B C86B -8(3) . . . . ?
C84B C85B C86B C81B 5(3) . . . . ?
C86B C81B C82B C83B 2(3) . . . . ?
C86 C87 C88 C89 179.8 . . . . ?
C86 C87 C92 C91 -179.6 . . . . ?
C87 C88 C89 C90 -0.4 . . . . ?
C88 C87 C92 C91 -0.1 . . . . ?
C88 C89 C90 C91 0.4 . . . . ?
C89 C90 C91 C92 -0.3 . . . . ?
C90 C91 C92 C87 0.1 . . . . ?
C92 C87 C88 C89 0.2 . . . . ?
